data_7134247
loop_
_publ_author_name
'Li, Shu-Hui'
'Cao, Li-Hui'
'Zhang, Wenmin'
'Bai, Xiang-Tian'
'Chen, Xu-Yong'

_publ_section_title
;
 Multi-hydrophilic groups synergistic assembly ionic HOFs with
 multiple-water clusters and superprotonic single-crystal conductivity.
;
_journal_issue 20
_journal_name_full 'Chemical communications (Cambridge, England)'
_journal_page_first 4034
_journal_page_last 4037
_journal_paper_doi 10.1039/d4cc06654e
_journal_volume 61
_journal_year 2025
_chemical_formula_moiety '4(C10 H6 O8 S2), 2(C29 H32 N8), 39(H2 O)'
_chemical_formula_sum 'C98 H166 N16 O71 S8'
_chemical_formula_weight 2960.94
_space_group_crystal_system triclinic
_space_group_IT_number 2
_space_group_name_Hall '-P 1'
_space_group_name_H-M_alt 'P -1'
_atom_sites_solution_hydrogens mixed
_atom_sites_solution_primary dual
_atom_sites_solution_secondary difmap
_audit_creation_date 2024-10-30
_audit_creation_method
;
Olex2 1.5
(compiled 2023.03.06 svn.rbb2c1857 for OlexSys, GUI svn.r6748)
;
_audit_update_record
;
2024-11-29 deposited with the CCDC.	2025-02-09 downloaded from the CCDC.
;
_cell_angle_alpha 102.8797(19)
_cell_angle_beta 95.113(2)
_cell_angle_gamma 95.376(2)
_cell_formula_units_Z 2
_cell_length_a 13.8167(5)
_cell_length_b 16.0738(6)
_cell_length_c 32.1757(12)
_cell_measurement_reflns_used 9819
_cell_measurement_temperature 150(2)
_cell_measurement_theta_max 74.743
_cell_measurement_theta_min 2.836
_cell_volume 6890.7(4)
_computing_cell_refinement 'SAINT V8.40A (Bruker, 2019)'
_computing_data_collection 'Bruker D8 Venture diffractometer'
_computing_data_reduction 'SAINT V8.40A (Bruker, 2019)'
_computing_molecular_graphics 'Olex2 1.5 (Dolomanov et al., 2009)'
_computing_publication_material 'Olex2 1.5 (Dolomanov et al., 2009)'
_computing_structure_refinement 'SHELXL 2019/3 (Sheldrick, 2015)'
_computing_structure_solution 'olex2.solve 1.5 (Bourhis et al., 2015)'
_diffrn_ambient_temperature 150(2)
_diffrn_detector 'CCD area detector'
_diffrn_detector_area_resol_mean 7.9
_diffrn_detector_type 'CCD area detector'
_diffrn_measured_fraction_theta_full 0.998
_diffrn_measured_fraction_theta_max 0.994
_diffrn_measurement_device 'three-circle diffractometer'
_diffrn_measurement_device_type 'Bruker APEX-II CCD'
_diffrn_measurement_method 'phi and omega scans'
_diffrn_radiation_monochromator graphite
_diffrn_radiation_probe x-ray
_diffrn_radiation_type CuK\a
_diffrn_radiation_wavelength 1.54178
_diffrn_reflns_av_R_equivalents 0.0691
_diffrn_reflns_av_unetI/netI 0.0908
_diffrn_reflns_Laue_measured_fraction_full 0.998
_diffrn_reflns_Laue_measured_fraction_max 0.994
_diffrn_reflns_limit_h_max 17
_diffrn_reflns_limit_h_min -17
_diffrn_reflns_limit_k_max 18
_diffrn_reflns_limit_k_min -20
_diffrn_reflns_limit_l_max 40
_diffrn_reflns_limit_l_min -40
_diffrn_reflns_number 97888
_diffrn_reflns_point_group_measured_fraction_full 0.998
_diffrn_reflns_point_group_measured_fraction_max 0.994
_diffrn_reflns_theta_full 67.679
_diffrn_reflns_theta_max 74.812
_diffrn_reflns_theta_min 2.836
_diffrn_source 'sealed X-ray tube'
_diffrn_source_current 0.95
_diffrn_source_power 0.0475
_diffrn_source_target Mo
_diffrn_source_voltage 50.0
_diffrn_standards_number 0
_exptl_absorpt_coefficient_mu 2.120
_exptl_absorpt_correction_T_max 0.0872
_exptl_absorpt_correction_T_min 0.0091
_exptl_absorpt_correction_type multi-scan
_exptl_absorpt_process_details
;
SADABS-2016/2 (Bruker,2016/2) was used for absorption correction.
wR2(int) was 0.1335 before and 0.0763 after correction.
The Ratio of minimum to maximum transmission is 0.1044.
The \l/2 correction factor is Not present.
;
_exptl_crystal_colour colourless
_exptl_crystal_colour_primary colourless
_exptl_crystal_density_diffrn 1.427
_exptl_crystal_density_method 'not measured'
_exptl_crystal_description block
_exptl_crystal_F_000 3124
_exptl_crystal_size_max 0.13
_exptl_crystal_size_mid 0.12
_exptl_crystal_size_min 0.1
_refine_diff_density_max 0.933
_refine_diff_density_min -0.545
_refine_diff_density_rms 0.118
_refine_ls_extinction_method none
_refine_ls_goodness_of_fit_ref 1.040
_refine_ls_hydrogen_treatment constr
_refine_ls_matrix_type full
_refine_ls_number_parameters 1898
_refine_ls_number_reflns 28158
_refine_ls_number_restraints 206
_refine_ls_restrained_S_all 1.040
_refine_ls_R_factor_all 0.0947
_refine_ls_R_factor_gt 0.0809
_refine_ls_shift/su_max 0.001
_refine_ls_shift/su_mean 0.000
_refine_ls_structure_factor_coef Fsqd
_refine_ls_weighting_details 'w=1/[\s^2^(Fo^2^)+(0.1609P)^2^+0.3473P] where P=(Fo^2^+2Fc^2^)/3'
_refine_ls_weighting_scheme calc
_refine_ls_wR_factor_gt 0.2190
_refine_ls_wR_factor_ref 0.2404
_reflns_Friedel_coverage 0.000
_reflns_number_gt 21340
_reflns_number_total 28158
_reflns_threshold_expression 'I > 2\s(I)'
_cod_data_source_file d4cc06654e2.cif
_cod_data_source_block cu_0821_9_0m
_cod_depositor_comments 'Adding full bibliography for 7134247--7134248.cif.'
_cod_database_code 7134247
_shelx_shelxl_version_number 2019/3
_shelx_space_group_comment
;
The symmetry employed for this shelxl refinement is uniquely defined
by the following loop, which should always be used as a source of
symmetry information in preference to the above space-group names.
They are only intended as comments.
;
_shelx_estimated_absorpt_t_max 0.816
_shelx_estimated_absorpt_t_min 0.770
_olex2_refinement_description
;
1. Uiso/Uaniso restraints and constraints
O54A \\sim O54: within 2A with sigma of 0.01 and sigma for terminal atoms of
0.02 within 2A
O49A \\sim O49: within 2A with sigma of 0.01 and sigma for terminal atoms of
0.02 within 2A
O67 \\sim O68 \\sim O68B \\sim O68A \\sim O67A: within 2A with sigma of 0.01
and sigma for terminal atoms of 0.02 within 2A
O65 \\sim O63 \\sim O63A \\sim O65B: within 2A with sigma of 0.01 and sigma for
terminal atoms of 0.02 within 2A
O40A \\sim O40: within 2A with sigma of 0.01 and sigma for terminal atoms of
0.02 within 2A
O45: within 2A with sigma of 0.01 and sigma for terminal atoms of 0.02 within 2A
O34A \\sim O34: within 2A with sigma of 0.01 and sigma for terminal atoms of
0.02 within 2A
O5A \\sim O50: within 2A with sigma of 0.01 and sigma for terminal atoms of
0.02 within 2A
O37A \\sim O37: within 2A with sigma of 0.01 and sigma for terminal atoms of
0.02 within 2A
O71 \\sim O71A: within 2A with sigma of 0.01 and sigma for terminal atoms of
0.02 within 2A
O41 \\sim O41A: within 2A with sigma of 0.01 and sigma for terminal atoms of
0.02 within 2A
O62 \\sim O62A: within 2A with sigma of 0.01 and sigma for terminal atoms of
0.02 within 2A
Uanis(O67) \\sim Ueq, Uanis(O68) \\sim Ueq, Uanis(O68B) \\sim Ueq, Uanis(O68A)
\\sim Ueq, Uanis(O67A) \\sim Ueq: with sigma of 0.01 and sigma for terminal
atoms of 0.02
Uanis(O40) \\sim Ueq, Uanis(O40A) \\sim Ueq: with sigma of 0.01 and sigma for
terminal atoms of 0.02
Uanis(O34) \\sim Ueq, Uanis(O34A) \\sim Ueq: with sigma of 0.01 and sigma for
terminal atoms of 0.02
Uanis(O45) \\sim Ueq: with sigma of 0.01 and sigma for terminal atoms of 0.02
Uanis(O37) \\sim Ueq, Uanis(O37A) \\sim Ueq: with sigma of 0.01 and sigma for
terminal atoms of 0.02
Uanis(O71A) \\sim Ueq, Uanis(O71) \\sim Ueq: with sigma of 0.01 and sigma for
terminal atoms of 0.02
Uanis(O41A) \\sim Ueq, Uanis(O41) \\sim Ueq: with sigma of 0.01 and sigma for
terminal atoms of 0.02
Uanis(O62A) \\sim Ueq, Uanis(O62) \\sim Ueq: with sigma of 0.01 and sigma for
terminal atoms of 0.02
Uanis(O65) \\sim Ueq, Uanis(O65B) \\sim Ueq: with sigma of 0.01 and sigma for
terminal atoms of 0.02
2. Others
 1*[Sof(O67)+Sof(H67A)+Sof(H67B)]+1*[Sof(H68A)+Sof(H68B)+Sof(O68)]+1*
 [Sof(O68A)+Sof(H68C)+Sof(H68D)]+1*[Sof(O68B)+Sof(H68E)+Sof(H68F)]+1*[Sof(O67A)+
 Sof(H67C)+Sof(H67D)]=2 with esd of 0.00001
 1*[Sof(O65)+Sof(H65A)+Sof(H65B)]+1*[Sof(O63)+Sof(H63A)+Sof(H63B)]+1*
 [Sof(O63A)+Sof(H63C)+Sof(H63D)]+1*[Sof(O65B)+Sof(H65C)+Sof(H65D)]+1*[Sof(O45)+
 Sof(H45A)+Sof(H45B)]=2 with esd of 0.00001
 Sof(O54A)=Sof(H54C)=Sof(H54D)=1-FVAR(1)
 Sof(O54)=Sof(H54A)=Sof(H54B)=FVAR(1)
 Sof(O67)=Sof(H67A)=Sof(H67B)=FVAR(2)
 Sof(O65)=Sof(H65A)=Sof(H65B)=FVAR(3)
 Sof(O5A)=Sof(H5AA)=Sof(H5AB)=1-FVAR(4)
 Sof(O50)=Sof(H50A)=Sof(H50B)=FVAR(4)
 Sof(O49A)=Sof(H49C)=Sof(H49D)=1-FVAR(5)
 Sof(O49)=Sof(H49A)=Sof(H49B)=FVAR(5)
 Sof(H68A)=Sof(H68B)=Sof(O68)=FVAR(6)
 Sof(O63)=Sof(H63A)=Sof(H63B)=FVAR(7)
 Sof(O40A)=Sof(H40C)=Sof(H40D)=1-FVAR(8)
 Sof(O40)=Sof(H40A)=Sof(H40B)=FVAR(8)
 Sof(O37A)=Sof(H37C)=Sof(H37D)=1-FVAR(9)
 Sof(O37)=Sof(H37A)=Sof(H37B)=FVAR(9)
 Sof(O71A)=Sof(H71C)=Sof(H71D)=1-FVAR(10)
 Sof(O71)=Sof(H71A)=Sof(H71B)=FVAR(10)
 Sof(O34A)=Sof(H34C)=Sof(H34D)=1-FVAR(11)
 Sof(O34)=Sof(H34A)=Sof(H34B)=FVAR(11)
 Sof(O41A)=Sof(H41C)=Sof(H41D)=1-FVAR(12)
 Sof(O41)=Sof(H41A)=Sof(H41B)=FVAR(12)
 Sof(O62A)=Sof(H62C)=Sof(H62D)=1-FVAR(13)
 Sof(O62)=Sof(H62A)=Sof(H62B)=FVAR(13)
 Sof(O68A)=Sof(H68C)=Sof(H68D)=FVAR(14)
 Sof(O68B)=Sof(H68E)=Sof(H68F)=FVAR(15)
 Sof(O67A)=Sof(H67C)=Sof(H67D)=FVAR(16)
 Sof(O63A)=Sof(H63C)=Sof(H63D)=FVAR(17)
 Sof(O65B)=Sof(H65C)=Sof(H65D)=FVAR(18)
 Sof(O45)=Sof(H45A)=Sof(H45B)=FVAR(19)
 Fixed X: O49(0.648971) O68A(0.261981)
3.a Riding coordinates:
 O24(H24A), O12(H12), O28(H28A), O8(H8), O16(H16C), O32(H32), O33(H33A,H33B),
 O69(H69A,H69B), O36(H36A,H36B), O47(H47A,H47B), O51(H51A,H51B), O42(H42A,H42B),
  O43(H43A,H43B), O56(H56A,H56B), O49(H49A,H49B), O48(H48A,H48B), O58(H58A,
 H58B), O52(H52A,H52B), O59(H59A,H59B), O57(H57A,H57B), O38(H38A,H38B),
 O46(H46A,H46B), O53(H53A,H53B), O44(H44A,H44B), O54(H54A,H54B), O61(H61A,H61B),
  O60(H60A,H60B), O34(H34A,H34B), O55(H55A,H55B), O70(H70A,H70B), O62(H62A,
 H62B), O72(H72A,H72B), O64(H64A,H64B), O67(H67A,H67B), O66(H66A,H66B),
 O50(H50A,H50B), O41(H41A,H41B), O37(H37A,H37B), O71(H71A,H71B), O39(H39A,H39B),
  O45(H45A,H45B), O40(H40A,H40B), O40(H68A,H68B), O65(H65A,H65B), O63(H63A,
 H63B), O54A(H54C,H54D), O67A(H67C,H67D), O49A(H49C,H49D), O68A(H68C,H68D),
 O63A(H63C,H63D), O40A(H40C,H40D), O37A(H37C,H37D), O71A(H71C,H71D), O34A(H34C,
 H34D), O41A(H41C,H41D), O62A(H62C,H62D), O68B(H68E,H68F), O65B(H65C,H65D)
3.b Free rotating group:
 O3AA(H3AA,H3AB), O5A(H5AA,H5AB)
3.c Aromatic/amide H refined with riding coordinates:
 C79(H79), C46(H46), C1(H1), C56(H56), C67(H67), C7(H7), C63(H63), C43(H43),
 C88(H88), C89(H89), C85(H85), C62(H62), C74(H74), C95(H95), C76(H76), C49(H49),
  C40(H40), C21(H21), C52(H52), C4(H4C), C59(H59), C10(H10), C82(H82), C66(H66),
  C70(H70), C77(H77), C69(H69), C53(H53), C30(H30), C17(H17), C27(H27),
 C20(H20), C55(H55), C38(H38), C73(H73), C23(H23), C60(H60), C34(H34), C24(H24),
  C31(H31), C37(H37), C92(H92), C16(H16), C98(H98), C14(H14), C28(H28),
 C13(H13), C35(H35)
3.d X=CH2 refined with riding coordinates:
 N15(H15A,H15B), N16(H16A,H16B), N10(H10A,H10B), N6(H6A,H6B), N3(H3A,H3B),
 N14(H14A,H14B), N12(H12A,H12B), N2(H2A,H2B), N5(H5A,H5B), N9(H9A,H9B), N4(H4A,
 H4B), N1(H1A,H1B), N13(H13A,H13B), N11(H11A,H11B), N8(H8A,H8B), N7(H7A,H7B)
3.e Idealised tetrahedral OH refined as rotating group:
 O20(H20A), O4(H4)
;
_olex2_submission_special_instructions 'No special instructions were received'

loop_
_space_group_symop_operation_xyz
'x, y, z'
'-x, -y, -z'

loop_
_atom_site_label
_atom_site_type_symbol
_atom_site_fract_x
_atom_site_fract_y
_atom_site_fract_z
_atom_site_U_iso_or_equiv
_atom_site_adp_type
_atom_site_occupancy
_atom_site_site_symmetry_order
_atom_site_calc_flag
_atom_site_refinement_flags_posn
_atom_site_refinement_flags_adp
_atom_site_refinement_flags_occupancy
_atom_site_disorder_assembly
_atom_site_disorder_group
S1 S 0.34541(5) 1.26325(5) 0.23013(2) 0.04907(17) Uani 1 1 d . . . . .
S5 S -0.20237(5) -0.01417(5) 0.65072(2) 0.04742(16) Uani 1 1 d . . . . .
S4 S 0.68368(5) 0.66449(5) 0.49344(2) 0.04927(17) Uani 1 1 d . . . . .
S3 S 1.15767(5) 0.57455(5) 0.38378(2) 0.04999(17) Uani 1 1 d . . . . .
S6 S -0.66862(5) 0.21358(5) 0.71843(2) 0.04825(17) Uani 1 1 d . . . . .
S2 S 0.82715(5) 1.06481(5) 0.18501(2) 0.05000(17) Uani 1 1 d . . . . .
S8 S -0.29663(6) 0.67521(6) 0.97981(2) 0.05565(19) Uani 1 1 d . . . . .
S7 S 0.16405(6) 0.51444(6) 0.87241(3) 0.05664(19) Uani 1 1 d . . . . .
O24 O -0.63688(16) 0.13900(15) 0.79453(7) 0.0537(5) Uani 1 1 d . . . . .
H24A H -0.687519 0.148630 0.780754 0.081 Uiso 1 1 d R U . . .
O12 O 1.12271(17) 0.39832(15) 0.40330(8) 0.0557(5) Uani 1 1 d . . . . .
H12 H 1.172737 0.428351 0.399458 0.084 Uiso 1 1 d R U . . .
O28 O 0.11924(17) 0.36322(16) 0.90920(8) 0.0583(5) Uani 1 1 d . . . . .
H28A H 0.172007 0.388151 0.904563 0.087 Uiso 1 1 d R U . . .
O8 O 0.82309(16) 1.02347(15) 0.27090(8) 0.0539(5) Uani 1 1 d . . . . .
H8 H 0.822944 1.017424 0.296174 0.081 Uiso 1 1 d R U . . .
O21 O -0.66000(16) 0.22527(15) 0.67496(7) 0.0542(5) Uani 1 1 d . . . . .
O6 O 0.81836(17) 0.97261(15) 0.16636(8) 0.0576(5) Uani 1 1 d . . . . .
O14 O 0.59078(16) 0.61385(16) 0.47489(7) 0.0547(5) Uani 1 1 d . . . . .
O3 O 0.25489(16) 1.21472(15) 0.23636(8) 0.0543(5) Uani 1 1 d . . . . .
O18 O -0.21667(17) 0.03878(15) 0.61967(7) 0.0551(5) Uani 1 1 d . . . . .
O5 O 0.92082(16) 1.09636(15) 0.21122(8) 0.0547(5) Uani 1 1 d . . . . .
O20 O -0.21730(17) -0.07613(16) 0.72938(8) 0.0555(5) Uani 1 1 d . . . . .
H20A H -0.235691 -0.110013 0.744339 0.083 Uiso 1 1 calc R U . . .
O19 O -0.21753(17) -0.10595(15) 0.63136(8) 0.0556(5) Uani 1 1 d . . . . .
O13 O 0.70444(17) 0.73543(16) 0.47255(8) 0.0562(5) Uani 1 1 d . . . . .
O17 O -0.10780(16) 0.01116(15) 0.67659(7) 0.0528(5) Uani 1 1 d . . . . .
O22 O -0.76067(16) 0.16467(16) 0.72084(8) 0.0578(5) Uani 1 1 d . . . . .
O4 O 0.38788(17) 1.23585(16) 0.31868(7) 0.0566(5) Uani 1 1 d . . . . .
H4 H 0.402126 1.228517 0.343439 0.085 Uiso 1 1 calc R U . . .
N15 N -0.13939(19) 0.75984(19) 0.68027(9) 0.0538(6) Uani 1 1 d . . . . .
H15A H -0.181726 0.796450 0.677545 0.065 Uiso 1 1 calc R U . . .
H15B H -0.159692 0.704763 0.676122 0.065 Uiso 1 1 calc R U . . .
O11 O 1.14546(17) 0.66542(15) 0.38732(8) 0.0563(5) Uani 1 1 d . . . . .
O10 O 1.14076(17) 0.52622(16) 0.33970(8) 0.0569(5) Uani 1 1 d . . . . .
O23 O -0.64794(17) 0.29387(15) 0.75085(7) 0.0549(5) Uani 1 1 d . . . . .
O9 O 1.25012(16) 0.56395(16) 0.40621(8) 0.0574(5) Uani 1 1 d . . . . .
O15 O 0.69066(17) 0.69229(17) 0.53967(7) 0.0577(5) Uani 1 1 d . . . . .
C79 C -0.3622(2) 0.0593(2) 0.67860(10) 0.0483(6) Uani 1 1 d . . . . .
H79 H -0.363895 0.081001 0.653423 0.058 Uiso 1 1 calc R U . . .
O2 O 0.35457(16) 1.25296(15) 0.18427(7) 0.0543(5) Uani 1 1 d . . . . .
O7 O 0.80820(17) 1.11439(16) 0.15299(7) 0.0557(5) Uani 1 1 d . . . . .
O1 O 0.35666(17) 1.35201(15) 0.25307(8) 0.0563(5) Uani 1 1 d . . . . .
O30 O -0.27738(19) 0.72074(18) 1.02488(8) 0.0646(6) Uani 1 1 d . . . . .
O16 O 0.69095(17) 0.49219(17) 0.51168(8) 0.0601(6) Uani 1 1 d . . . . .
H16C H 0.685339 0.438862 0.509461 0.090 Uiso 1 1 d R U . . .
O27 O 0.15949(19) 0.59964(18) 0.86447(10) 0.0668(6) Uani 1 1 d . . . . .
N16 N -0.0156(2) 0.86857(18) 0.69668(10) 0.0569(6) Uani 1 1 d . . . . .
H16A H -0.057447 0.905564 0.694010 0.068 Uiso 1 1 calc R U . . .
H16B H 0.047193 0.886552 0.703537 0.068 Uiso 1 1 calc R U . . .
O31 O -0.39394(17) 0.62698(18) 0.96995(7) 0.0615(6) Uani 1 1 d . . . . .
C46 C 0.8518(2) 0.6213(2) 0.46119(9) 0.0491(6) Uani 1 1 d . . . . .
H46 H 0.857503 0.677017 0.455626 0.059 Uiso 1 1 calc R U . . .
O32 O -0.2930(2) 0.5209(2) 1.01514(10) 0.0751(8) Uani 1 1 d . . . . .
H32 H -0.268197 0.526541 1.040552 0.113 Uiso 1 1 d R U . . .
N10 N 0.6249(2) 0.5890(2) 0.60089(9) 0.0585(6) Uani 1 1 d . . . . .
H10A H 0.667245 0.593177 0.582395 0.070 Uiso 1 1 calc R U . . .
H10B H 0.645610 0.592767 0.627985 0.070 Uiso 1 1 calc R U . . .
C1 C 0.5068(2) 1.1837(2) 0.22207(10) 0.0489(6) Uani 1 1 d . . . . .
H1 H 0.497575 1.190024 0.193382 0.059 Uiso 1 1 calc R U . . .
C56 C 0.4193(2) 0.5611(2) 0.68963(10) 0.0499(6) Uani 1 1 d . . . . .
H56 H 0.441202 0.560335 0.718367 0.060 Uiso 1 1 calc R U . . .
N6 N 1.0628(2) 0.22113(19) 0.19558(10) 0.0586(6) Uani 1 1 d . . . . .
H6A H 1.026803 0.171719 0.192962 0.070 Uiso 1 1 calc R U . . .
H6B H 1.126016 0.226287 0.203818 0.070 Uiso 1 1 calc R U . . .
C81 C -0.2883(2) -0.0251(2) 0.72408(10) 0.0485(6) Uani 1 1 d . . . . .
N3 N 1.4448(2) 0.63745(19) 0.40876(8) 0.0542(6) Uani 1 1 d . . . . .
H3A H 1.478180 0.642361 0.433966 0.065 Uiso 1 1 calc R U . . .
H3B H 1.381808 0.619573 0.404743 0.065 Uiso 1 1 calc R U . . .
N14 N 0.5561(2) 0.6761(2) 0.87854(9) 0.0602(7) Uani 1 1 d . . . . .
H14A H 0.596240 0.687598 0.902429 0.072 Uiso 1 1 calc R U . . .
H14B H 0.571379 0.697811 0.856856 0.072 Uiso 1 1 calc R U . . .
O26 O 0.1452(2) 0.44737(19) 0.83311(8) 0.0679(6) Uani 1 1 d . . . . .
C67 C 0.3963(2) 0.5229(2) 0.80848(10) 0.0511(6) Uani 1 1 d . . . . .
H67 H 0.425733 0.478658 0.818341 0.061 Uiso 1 1 calc R U . . .
C9 C 0.7448(2) 1.0631(2) 0.26103(10) 0.0496(6) Uani 1 1 d . . . . .
C7 C 0.6572(2) 1.1196(2) 0.20709(10) 0.0503(6) Uani 1 1 d . . . . .
H7 H 0.649988 1.129287 0.178961 0.060 Uiso 1 1 calc R U . . .
C44 C 0.9133(2) 0.4814(2) 0.45582(9) 0.0487(6) Uani 1 1 d . . . . .
C64 C 0.0113(2) 0.2101(2) 0.67126(10) 0.0506(6) Uani 1 1 d . . . . .
C8 C 0.7354(2) 1.0829(2) 0.21995(10) 0.0486(6) Uani 1 1 d . . . . .
N12 N -0.0752(2) 0.20419(19) 0.65023(10) 0.0566(6) Uani 1 1 d . . . . .
H12A H -0.114521 0.155781 0.644972 0.068 Uiso 1 1 calc R U . . .
H12B H -0.094345 0.248590 0.641314 0.068 Uiso 1 1 calc R U . . .
C51 C 0.3193(2) 0.55654(18) 0.67717(9) 0.0439(5) Uani 1 1 d . . . . .
N2 N 0.8896(2) 0.8375(2) 0.20108(11) 0.0648(7) Uani 1 1 d . . . . .
H2A H 0.845576 0.873940 0.203252 0.078 Uiso 1 1 calc R U . . .
H2B H 0.871002 0.781892 0.192458 0.078 Uiso 1 1 calc R U . . .
C63 C 0.1406(2) 0.4261(2) 0.72986(10) 0.0488(6) Uani 1 1 d . . . . .
H63 H 0.146774 0.462423 0.757879 0.059 Uiso 1 1 calc R U . . .
C47 C 0.7754(2) 0.5958(2) 0.48159(9) 0.0492(6) Uani 1 1 d . . . . .
C43 C 0.9815(2) 0.4252(2) 0.44014(10) 0.0510(6) Uani 1 1 d . . . . .
H43 H 0.975940 0.368697 0.444773 0.061 Uiso 1 1 calc R U . . .
C88 C -0.4964(2) 0.0711(2) 0.77529(10) 0.0496(6) Uani 1 1 d . . . . .
H88 H -0.491952 0.052141 0.801247 0.060 Uiso 1 1 calc R U . . .
C11 C 1.2629(2) 0.6162(2) 0.20966(9) 0.0470(6) Uani 1 1 d . . . . .
C5 C 0.5984(2) 1.1307(2) 0.27756(10) 0.0495(6) Uani 1 1 d . . . . .
C58 C 0.1880(2) 0.45451(18) 0.69793(9) 0.0441(5) Uani 1 1 d . . . . .
N5 N 0.9286(2) 0.2814(2) 0.17487(10) 0.0583(6) Uani 1 1 d . . . . .
H5A H 0.891187 0.232580 0.172042 0.070 Uiso 1 1 calc R U . . .
H5B H 0.903020 0.326442 0.169415 0.070 Uiso 1 1 calc R U . . .
C89 C 0.0047(2) 0.5586(2) 0.91201(10) 0.0516(6) Uani 1 1 d . . . . .
H89 H 0.013317 0.608837 0.901170 0.062 Uiso 1 1 calc R U . . .
N9 N 0.5007(2) 0.5714(2) 0.54777(9) 0.0636(7) Uani 1 1 d . . . . .
H9A H 0.543257 0.575671 0.529322 0.076 Uiso 1 1 calc R U . . .
H9B H 0.437634 0.563409 0.539101 0.076 Uiso 1 1 calc R U . . .
O29 O -0.28038(19) 0.73091(17) 0.95059(8) 0.0629(6) Uani 1 1 d . . . . .
C3 C 0.4544(2) 1.2043(2) 0.29315(10) 0.0508(6) Uani 1 1 d . . . . .
C33 C 1.3309(2) 0.6209(2) 0.17452(9) 0.0492(6) Uani 1 1 d . . . . .
C57 C 0.5315(2) 0.5771(2) 0.58817(10) 0.0521(7) Uani 1 1 d . . . . .
C25 C 1.4892(2) 0.6568(2) 0.37713(10) 0.0495(6) Uani 1 1 d . . . . .
C48 C 0.7686(2) 0.5138(2) 0.49133(10) 0.0511(6) Uani 1 1 d . . . . .
N4 N 1.5832(2) 0.6837(2) 0.38205(9) 0.0550(6) Uani 1 1 d . . . . .
H4A H 1.617952 0.689055 0.406989 0.066 Uiso 1 1 calc R U . . .
H4B H 1.611410 0.696282 0.360411 0.066 Uiso 1 1 calc R U . . .
C2 C 0.4425(2) 1.2137(2) 0.24996(10) 0.0494(6) Uani 1 1 d . . . . .
C61 C 0.0747(2) 0.2946(2) 0.68068(10) 0.0497(6) Uani 1 1 d . . . . .
C90 C 0.0674(2) 0.4979(2) 0.90336(10) 0.0504(6) Uani 1 1 d . . . . .
C85 C -0.5085(2) 0.1307(2) 0.70010(10) 0.0485(6) Uani 1 1 d . . . . .
H85 H -0.512544 0.151885 0.674777 0.058 Uiso 1 1 calc R U . . .
C72 C 0.1643(2) 0.60958(19) 0.70301(9) 0.0441(5) Uani 1 1 d . . . . .
C87 C -0.5693(2) 0.1184(2) 0.76721(10) 0.0484(6) Uani 1 1 d . . . . .
C62 C 0.0852(2) 0.3473(2) 0.72181(10) 0.0501(6) Uani 1 1 d . . . . .
H62 H 0.054621 0.329043 0.744092 0.060 Uiso 1 1 calc R U . . .
C84 C -0.4327(2) 0.08002(19) 0.70784(9) 0.0475(6) Uani 1 1 d . . . . .
C42 C 1.0559(2) 0.4508(2) 0.41831(9) 0.0496(6) Uani 1 1 d . . . . .
C74 C 0.1252(2) 0.7483(2) 0.69285(10) 0.0492(6) Uani 1 1 d . . . . .
H74 H 0.146617 0.803181 0.688413 0.059 Uiso 1 1 calc R U . . .
C86 C -0.5756(2) 0.14932(19) 0.72856(10) 0.0478(6) Uani 1 1 d . . . . .
C95 C -0.1399(2) 0.6096(2) 0.94567(10) 0.0541(7) Uani 1 1 d . . . . .
H95 H -0.134196 0.658921 0.934005 0.065 Uiso 1 1 calc R U . . .
C75 C 0.0260(2) 0.7258(2) 0.69449(9) 0.0483(6) Uani 1 1 d . . . . .
C76 C -0.0031(2) 0.6441(2) 0.69990(11) 0.0516(6) Uani 1 1 d . . . . .
H76 H -0.070246 0.627413 0.701503 0.062 Uiso 1 1 calc R U . . .
N1 N 1.0123(2) 0.9485(2) 0.22361(11) 0.0632(7) Uani 1 1 d . . . . .
H1A H 0.969409 0.986022 0.226000 0.076 Uiso 1 1 calc R U . . .
H1B H 1.075157 0.966279 0.229908 0.076 Uiso 1 1 calc R U . . .
O25 O 0.25407(18) 0.50987(19) 0.89910(10) 0.0697(7) Uani 1 1 d . . . . .
C49 C 0.8357(2) 0.4580(2) 0.47827(10) 0.0526(7) Uani 1 1 d . . . . .
H49 H 0.829769 0.402815 0.484471 0.063 Uiso 1 1 calc R U . . .
C40 C 0.9998(2) 0.5909(2) 0.42662(10) 0.0501(6) Uani 1 1 d . . . . .
H40 H 1.007034 0.647625 0.422369 0.060 Uiso 1 1 calc R U . . .
C50 C 0.2412(2) 0.54727(18) 0.70812(8) 0.0423(5) Uani 1 1 d . . . . .
C21 C 1.3353(2) 0.6650(2) 0.33191(10) 0.0536(7) Uani 1 1 d . . . . .
H21 H 1.305738 0.684632 0.357305 0.064 Uiso 1 1 calc R U . . .
C6 C 0.5865(2) 1.1435(2) 0.23497(10) 0.0503(6) Uani 1 1 d . . . . .
C52 C 0.2905(2) 0.5611(2) 0.63495(10) 0.0494(6) Uani 1 1 d . . . . .
H52 H 0.222961 0.558781 0.625544 0.059 Uiso 1 1 calc R U . . .
C4 C 0.5305(2) 1.1628(2) 0.30597(10) 0.0516(6) Uani 1 1 d . . . . .
H4C H 0.537748 1.155492 0.334536 0.062 Uiso 1 1 calc R U . . .
C45 C 0.9221(2) 0.5655(2) 0.44835(9) 0.0497(6) Uani 1 1 d . . . . .
C59 C 0.1802(2) 0.3989(2) 0.65758(10) 0.0498(6) Uani 1 1 d . . . . .
H59 H 0.213992 0.415412 0.635724 0.060 Uiso 1 1 calc R U . . .
C10 C 0.6768(2) 1.0873(2) 0.28919(10) 0.0514(6) Uani 1 1 d . . . . .
H10 H 0.683137 1.074594 0.316679 0.062 Uiso 1 1 calc R U . . .
C22 C 1.4316(2) 0.6477(2) 0.33490(9) 0.0479(6) Uani 1 1 d . . . . .
C41 C 1.0646(2) 0.5359(2) 0.41159(9) 0.0482(6) Uani 1 1 d . . . . .
N13 N 0.4460(2) 0.5922(2) 0.90571(10) 0.0655(8) Uani 1 1 d . . . . .
H13A H 0.483512 0.601751 0.930259 0.079 Uiso 1 1 calc R U . . .
H13B H 0.389751 0.559403 0.901855 0.079 Uiso 1 1 calc R U . . .
N11 N 0.0448(2) 0.14732(19) 0.68547(11) 0.0595(7) Uani 1 1 d . . . . .
H11A H 0.008381 0.097549 0.681056 0.071 Uiso 1 1 calc R U . . .
H11B H 0.103779 0.154668 0.699489 0.071 Uiso 1 1 calc R U . . .
C91 C 0.0555(2) 0.4222(2) 0.91906(10) 0.0524(6) Uani 1 1 d . . . . .
C15 C 1.0574(2) 0.8053(2) 0.20788(11) 0.0531(7) Uani 1 1 d . . . . .
C32 C 1.0225(2) 0.2869(2) 0.18722(10) 0.0522(6) Uani 1 1 d . . . . .
C54 C 0.4585(2) 0.5709(2) 0.61901(10) 0.0491(6) Uani 1 1 d . . . . .
C82 C -0.3531(2) -0.0031(2) 0.75334(10) 0.0497(6) Uani 1 1 d . . . . .
H82 H -0.348600 -0.023308 0.778953 0.060 Uiso 1 1 calc R U . . .
C66 C 0.3404(2) 0.5047(2) 0.76894(9) 0.0481(6) Uani 1 1 d . . . . .
H66 H 0.333483 0.448076 0.751381 0.058 Uiso 1 1 calc R U . . .
C70 C 0.3042(2) 0.6506(2) 0.78116(10) 0.0497(6) Uani 1 1 d . . . . .
H70 H 0.270567 0.694079 0.772622 0.060 Uiso 1 1 calc R U . . .
C77 C 0.0648(2) 0.5866(2) 0.70301(10) 0.0492(6) Uani 1 1 d . . . . .
H77 H 0.042663 0.530116 0.705177 0.059 Uiso 1 1 calc R U . . .
C83 C -0.4270(2) 0.04940(19) 0.74606(9) 0.0478(6) Uani 1 1 d . . . . .
C19 C 1.3233(2) 0.62795(19) 0.25424(9) 0.0469(6) Uani 1 1 d . . . . .
C69 C 0.3626(2) 0.6696(2) 0.81988(10) 0.0534(7) Uani 1 1 d . . . . .
H69 H 0.371030 0.726498 0.837214 0.064 Uiso 1 1 calc R U . . .
C53 C 0.3590(2) 0.5690(2) 0.60662(9) 0.0508(6) Uani 1 1 d . . . . .
H53 H 0.337740 0.573198 0.578342 0.061 Uiso 1 1 calc R U . . .
C65 C 0.2939(2) 0.56820(19) 0.75434(9) 0.0446(6) Uani 1 1 d . . . . .
C80 C -0.2925(2) 0.00857(19) 0.68647(9) 0.0468(6) Uani 1 1 d . . . . .
C96 C -0.2122(2) 0.5986(2) 0.97065(10) 0.0537(7) Uani 1 1 d . . . . .
C30 C 1.1796(2) 0.3728(2) 0.18182(12) 0.0563(7) Uani 1 1 d . . . . .
H30 H 1.205785 0.320851 0.170660 0.068 Uiso 1 1 calc R U . . .
C78 C -0.0464(2) 0.7873(2) 0.69047(10) 0.0507(6) Uani 1 1 d . . . . .
C68 C 0.4091(2) 0.6065(2) 0.83365(10) 0.0507(6) Uani 1 1 d . . . . .
C29 C 1.0837(2) 0.3703(2) 0.19211(10) 0.0509(6) Uani 1 1 d . . . . .
C17 C 1.2091(2) 0.7668(2) 0.23729(11) 0.0543(7) Uani 1 1 d . . . . .
H17 H 1.266199 0.781509 0.257399 0.065 Uiso 1 1 calc R U . . .
C27 C 1.1051(3) 0.5241(2) 0.21448(12) 0.0584(7) Uani 1 1 d . . . . .
H27 H 1.079653 0.575716 0.226870 0.070 Uiso 1 1 calc R U . . .
C12 C 1.1951(2) 0.6871(2) 0.20830(10) 0.0492(6) Uani 1 1 d . . . . .
C71 C 0.4735(2) 0.6266(2) 0.87524(10) 0.0533(7) Uani 1 1 d . . . . .
C20 C 1.2814(2) 0.6538(2) 0.29208(10) 0.0532(7) Uani 1 1 d . . . . .
H20 H 1.214678 0.664005 0.290657 0.064 Uiso 1 1 calc R U . . .
C18 C 0.9822(3) 0.8657(2) 0.21062(11) 0.0560(7) Uani 1 1 d . . . . .
C26 C 1.1999(2) 0.5286(2) 0.20301(10) 0.0486(6) Uani 1 1 d . . . . .
C94 C -0.0729(2) 0.5479(2) 0.93690(10) 0.0528(7) Uani 1 1 d . . . . .
C55 C 0.4877(2) 0.5667(2) 0.66080(10) 0.0531(7) Uani 1 1 d . . . . .
H55 H 0.555276 0.567760 0.669876 0.064 Uiso 1 1 calc R U . . .
C38 C 1.4112(3) 0.6846(2) 0.18263(11) 0.0558(7) Uani 1 1 d . . . . .
H38 H 1.420287 0.726394 0.209090 0.067 Uiso 1 1 calc R U . . .
C73 C 0.1929(2) 0.6921(2) 0.69757(9) 0.0479(6) Uani 1 1 d . . . . .
H73 H 0.260245 0.709784 0.697115 0.058 Uiso 1 1 calc R U . . .
C93 C -0.0837(3) 0.4730(2) 0.95356(11) 0.0561(7) Uani 1 1 d . . . . .
C23 C 1.4733(2) 0.6184(2) 0.29743(10) 0.0532(7) Uani 1 1 d . . . . .
H23 H 1.538999 0.605285 0.298905 0.064 Uiso 1 1 calc R U . . .
C60 C 0.1234(2) 0.3191(2) 0.64871(10) 0.0529(7) Uani 1 1 d . . . . .
H60 H 0.118157 0.281929 0.620963 0.063 Uiso 1 1 calc R U . . .
C34 C 1.3149(3) 0.5662(3) 0.13386(11) 0.0601(8) Uani 1 1 d . . . . .
H34 H 1.258037 0.525497 0.126460 0.072 Uiso 1 1 calc R U . . .
C24 C 1.4190(2) 0.6083(2) 0.25772(10) 0.0535(7) Uani 1 1 d . . . . .
H24 H 1.448048 0.587435 0.232349 0.064 Uiso 1 1 calc R U . . .
N8 N 1.6290(2) 0.6529(2) 0.09556(10) 0.0668(8) Uani 1 1 d . . . . .
H8A H 1.671710 0.650887 0.076753 0.080 Uiso 1 1 calc R U . . .
H8B H 1.648750 0.670753 0.123162 0.080 Uiso 1 1 calc R U . . .
C97 C -0.2205(3) 0.5267(3) 0.98961(11) 0.0597(8) Uani 1 1 d . . . . .
C31 C 1.2374(2) 0.4520(2) 0.18794(12) 0.0571(7) Uani 1 1 d . . . . .
H31 H 1.303289 0.453060 0.181635 0.068 Uiso 1 1 calc R U . . .
C37 C 1.4771(3) 0.6881(2) 0.15333(11) 0.0581(7) Uani 1 1 d . . . . .
H37 H 1.532103 0.730759 0.160153 0.070 Uiso 1 1 calc R U . . .
C92 C -0.0186(3) 0.4111(2) 0.94389(11) 0.0561(7) Uani 1 1 d . . . . .
H92 H -0.025861 0.360727 0.954670 0.067 Uiso 1 1 calc R U . . .
C36 C 1.4637(3) 0.6294(3) 0.11371(11) 0.0584(7) Uani 1 1 d . . . . .
C16 C 1.1411(3) 0.8251(2) 0.23732(11) 0.0574(7) Uani 1 1 d . . . . .
H16 H 1.151813 0.878897 0.257582 0.069 Uiso 1 1 calc R U . . .
C98 C -0.1585(3) 0.4653(3) 0.98030(12) 0.0600(8) Uani 1 1 d . . . . .
H98 H -0.165804 0.416201 0.992089 0.072 Uiso 1 1 calc R U . . .
C39 C 1.5358(3) 0.6291(3) 0.08244(11) 0.0651(9) Uani 1 1 d . . . . .
C14 C 1.0462(3) 0.7289(2) 0.17655(12) 0.0609(8) Uani 1 1 d . . . . .
H14 H 0.991380 0.716101 0.155187 0.073 Uiso 1 1 calc R U . . .
C28 C 1.0470(2) 0.4464(2) 0.20826(11) 0.0570(7) Uani 1 1 d . . . . .
H28 H 0.981561 0.445500 0.215155 0.068 Uiso 1 1 calc R U . . .
C13 C 1.1149(3) 0.6715(2) 0.17654(11) 0.0601(8) Uani 1 1 d . . . . .
H13 H 1.107570 0.620260 0.154484 0.072 Uiso 1 1 calc R U . . .
C35 C 1.3807(3) 0.5699(3) 0.10386(11) 0.0663(9) Uani 1 1 d . . . . .
H35 H 1.368682 0.531437 0.076391 0.080 Uiso 1 1 calc R U . . .
N7 N 1.5061(3) 0.6024(3) 0.04140(11) 0.0936(14) Uani 1 1 d . . . . .
H7A H 1.548704 0.600399 0.022530 0.112 Uiso 1 1 calc R U . . .
H7B H 1.443558 0.586513 0.032676 0.112 Uiso 1 1 calc R U . . .
O33 O 0.25622(17) 1.39693(16) 0.32212(8) 0.0600(5) Uani 1 1 d . . . . .
H33A H 0.276653 1.391970 0.296985 0.090 Uiso 1 1 d R U . . .
H33B H 0.220123 1.438850 0.324295 0.090 Uiso 1 1 d R U . . .
O69 O 0.0817(2) 0.22027(18) 0.93947(9) 0.0686(6) Uani 1 1 d . . . . .
H69A H 0.142176 0.225012 0.950816 0.103 Uiso 1 1 d R U . . .
H69B H 0.082256 0.255982 0.922736 0.103 Uiso 1 1 d R U . . .
O3AA O 0.2538(2) 0.31184(17) 0.82376(8) 0.0644(6) Uani 1 1 d G . . . .
H3AA H 0.232089 0.361512 0.830970 0.097 Uiso 1 1 d G U . . .
H3AB H 0.285839 0.315153 0.801989 0.097 Uiso 1 1 d G U . . .
O36 O 0.4043(2) 1.20367(19) 0.39805(9) 0.0730(7) Uani 1 1 d . . . . .
H36A H 0.385615 1.241076 0.418826 0.110 Uiso 1 1 d R U . . .
H36B H 0.357475 1.161286 0.392056 0.110 Uiso 1 1 d R U . . .
O47 O 1.0887(2) 0.23013(17) 0.41613(8) 0.0660(6) Uani 1 1 d . . . . .
H47A H 1.124049 0.197132 0.400137 0.099 Uiso 1 1 d R U . . .
H47B H 1.100039 0.279832 0.409877 0.099 Uiso 1 1 d R U . . .
O51 O 0.5886(2) 0.8784(2) 0.48295(11) 0.0810(8) Uani 1 1 d . . . . .
H51A H 0.611434 0.914081 0.468364 0.122 Uiso 1 1 d R U . . .
H51B H 0.631484 0.841911 0.482354 0.122 Uiso 1 1 d R U . . .
O42 O 0.9726(2) 0.9375(2) 0.11510(10) 0.0759(7) Uani 1 1 d . . . . .
H42A H 0.926914 0.952206 0.131273 0.114 Uiso 1 1 d R U . . .
H42B H 0.951814 0.885406 0.100753 0.114 Uiso 1 1 d R U . . .
O43 O 1.1614(3) 0.9673(3) 0.16138(13) 0.0972(10) Uani 1 1 d . . . . .
H43A H 1.191912 1.000634 0.147673 0.146 Uiso 1 1 d R U . . .
H43B H 1.100551 0.961574 0.150503 0.146 Uiso 1 1 d R U . . .
O56 O 0.1061(3) 0.8392(2) 0.58397(11) 0.0828(8) Uani 1 1 d . . . . .
H56A H 0.112543 0.861475 0.561958 0.124 Uiso 1 1 d R U . . .
H56B H 0.045763 0.815725 0.580018 0.124 Uiso 1 1 d R U . . .
O49 O 0.648971 0.3236(2) 0.50402(11) 0.0775(10) Uani 0.888(7) 1 d . U P A 1
H49A H 0.681600 0.297741 0.520734 0.116 Uiso 0.888(7) 1 d R U P A 1
H49B H 0.636780 0.286131 0.479574 0.116 Uiso 0.888(7) 1 d R U P A 1
O48 O 1.1242(2) 0.1563(2) 0.48707(9) 0.0738(7) Uani 1 1 d . . . . .
H48A H 1.174801 0.193399 0.498668 0.111 Uiso 1 1 d R U . . .
H48B H 1.106501 0.169979 0.462988 0.111 Uiso 1 1 d R U . . .
O58 O 0.0661(3) 0.1419(2) 0.56577(10) 0.0903(10) Uani 1 1 d . . . . .
H58A H 0.013900 0.104876 0.558808 0.135 Uiso 1 1 d R U . . .
H58B H 0.080570 0.152536 0.541488 0.135 Uiso 1 1 d R U . . .
O52 O 0.4250(3) 0.8621(3) 0.42305(13) 0.0974(10) Uani 1 1 d . . . . .
H52A H 0.376226 0.838554 0.433380 0.146 Uiso 1 1 d R U . . .
H52B H 0.416866 0.916424 0.428040 0.146 Uiso 1 1 d R U . . .
O59 O -0.1046(2) 0.02073(19) 0.54835(9) 0.0709(7) Uani 1 1 d . . . . .
H59A H -0.109729 -0.034904 0.539518 0.106 Uiso 1 1 d R U . . .
H59B H -0.133819 0.029346 0.571518 0.106 Uiso 1 1 d R U . . .
O57 O 0.1736(2) 0.8912(2) 0.51230(10) 0.0778(7) Uani 1 1 d . . . . .
H57A H 0.225493 0.928447 0.519879 0.117 Uiso 1 1 d R U . . .
H57B H 0.136773 0.912407 0.494829 0.117 Uiso 1 1 d R U . . .
O38 O 0.1458(2) 0.98684(19) 0.65029(9) 0.0698(6) Uani 1 1 d . . . . .
H38A H 0.133124 0.936267 0.632961 0.105 Uiso 1 1 d R U . . .
H38B H 0.180074 1.021097 0.638261 0.105 Uiso 1 1 d R U . . .
O46 O 1.2638(3) 0.7797(2) 0.45239(12) 0.0873(9) Uani 1 1 d . . . . .
H46A H 1.232847 0.816767 0.468491 0.131 Uiso 1 1 d R U . . .
H46B H 1.219627 0.751927 0.431711 0.131 Uiso 1 1 d R U . . .
O53 O 0.6629(3) 1.0048(3) 0.44334(12) 0.1075(13) Uani 1 1 d . . . . .
H53A H 0.643153 1.052059 0.438590 0.161 Uiso 1 1 d R U . . .
H53B H 0.691873 0.984109 0.421030 0.161 Uiso 1 1 d R U . . .
O44 O 1.2741(4) 0.8358(3) 0.14110(15) 0.1214(14) Uani 1 1 d . . . . .
H44A H 1.235945 0.871521 0.153446 0.182 Uiso 1 1 d R U . . .
H44B H 1.321255 0.868251 0.134376 0.182 Uiso 1 1 d R U . . .
O54 O 0.6006(4) 0.9686(3) 0.56595(14) 0.0842(14) Uani 0.776(9) 1 d . U P B 1
H54A H 0.659589 0.989616 0.577946 0.126 Uiso 0.776(9) 1 d R U P B 1
H54B H 0.603119 0.941096 0.539646 0.126 Uiso 0.776(9) 1 d R U P B 1
O61 O 0.2616(4) 0.7341(3) 0.92465(15) 0.1132(13) Uani 1 1 d . . . . .
H61A H 0.235076 0.690120 0.904593 0.170 Uiso 1 1 d R U . . .
H61B H 0.317436 0.748820 0.916203 0.170 Uiso 1 1 d R U . . .
O60 O -0.7686(3) 0.1022(2) 0.61012(10) 0.0876(9) Uani 1 1 d . . . . .
H60A H -0.813801 0.125465 0.597581 0.131 Uiso 1 1 d R U . . .
H60B H -0.735561 0.144865 0.629071 0.131 Uiso 1 1 d R U . . .
O34 O 0.2871(6) 1.0880(4) 0.13599(18) 0.0767(19) Uani 0.616(15) 1 d . U P C 1
H34A H 0.296270 1.135849 0.155579 0.115 Uiso 0.616(15) 1 d R U P C 1
H34B H 0.268910 1.103039 0.112369 0.115 Uiso 0.616(15) 1 d R U P C 1
O55 O 0.2588(5) 0.7559(4) 0.6027(2) 0.145(2) Uani 1 1 d . . . . .
H55A H 0.215084 0.786905 0.595011 0.218 Uiso 1 1 d R U . . .
H55B H 0.306124 0.756115 0.586571 0.218 Uiso 1 1 d R U . . .
O70 O -0.0776(4) 0.1945(5) 0.98289(18) 0.148(2) Uani 1 1 d . . . . .
H70A H -0.021737 0.211535 0.975159 0.222 Uiso 1 1 d R U . . .
H70B H -0.066557 0.201575 1.010529 0.222 Uiso 1 1 d R U . . .
O62 O 0.6667(8) 1.3432(9) 0.0125(4) 0.081(3) Uani 0.51(2) 1 d . U P D 1
H62A H 0.663616 1.396578 0.011497 0.122 Uiso 0.51(2) 1 d R U P D 1
H62B H 0.685326 1.345368 0.039277 0.122 Uiso 0.51(2) 1 d R U P D 1
O72 O -0.5874(4) 0.1016(3) 0.86982(12) 0.1175(15) Uani 1 1 d . . . . .
H72A H -0.618961 0.110065 0.846749 0.176 Uiso 1 1 d R U . . .
H72B H -0.623241 0.119975 0.890129 0.176 Uiso 1 1 d R U . . .
O64 O 0.5903(4) 1.1482(4) 0.09254(19) 0.1337(17) Uani 1 1 d . . . . .
H64A H 0.569409 1.147558 0.066179 0.201 Uiso 1 1 d R U . . .
H64B H 0.638969 1.117369 0.090499 0.201 Uiso 1 1 d R U . . .
O67 O 0.1880(5) 1.1099(5) 0.0615(2) 0.0967(18) Uani 0.585(3) 1 d . U P E 1
H67A H 0.231789 1.130820 0.047647 0.145 Uiso 0.585(3) 1 d R U P E 1
H67B H 0.158279 1.151290 0.075257 0.145 Uiso 0.585(3) 1 d R U P E 1
O66 O 0.0644(6) 0.7781(4) 0.92981(19) 0.159(2) Uani 1 1 d . . . . .
H66A H 0.044027 0.815272 0.916197 0.238 Uiso 1 1 d R U . . .
H66B H 0.113587 0.759523 0.916867 0.238 Uiso 1 1 d R U . . .
O50 O 0.5897(5) 0.1773(6) 0.4306(2) 0.135(3) Uani 0.715(9) 1 d . U P F 1
H50A H 0.530878 0.183897 0.420855 0.203 Uiso 0.715(9) 1 d R U P F 1
H50B H 0.587108 0.122877 0.430345 0.203 Uiso 0.715(9) 1 d R U P F 1
O41 O 1.0326(12) 1.0866(9) 0.0911(5) 0.113(3) Uani 0.396(15) 1 d . U P G 1
H41A H 1.014270 1.038986 0.098273 0.170 Uiso 0.396(15) 1 d R U P G 1
H41B H 1.094150 1.098756 0.101133 0.170 Uiso 0.396(15) 1 d R U P G 1
O37 O 0.6890(7) 1.0040(6) 0.0822(3) 0.112(3) Uani 0.545(13) 1 d . U P H 1
H37A H 0.737576 1.020981 0.102435 0.168 Uiso 0.545(13) 1 d R U P H 1
H37B H 0.716836 0.990391 0.058765 0.168 Uiso 0.545(13) 1 d R U P H 1
O71 O 0.2647(16) 0.7789(12) 0.0513(5) 0.144(4) Uani 0.53(3) 1 d . U P I 1
H71A H 0.203135 0.779560 0.042991 0.216 Uiso 0.53(3) 1 d R U P I 1
H71B H 0.284815 0.742410 0.030501 0.216 Uiso 0.53(3) 1 d R U P I 1
O39 O 0.3818(8) 0.9313(7) 0.0329(3) 0.246(5) Uani 1 1 d . . . . .
H39A H 0.357924 0.910009 0.006256 0.369 Uiso 1 1 d R U . . .
H39B H 0.433794 0.965119 0.031336 0.369 Uiso 1 1 d R U . . .
O45 O 1.4074(8) 0.9475(9) 0.1173(4) 0.186(5) Uani 0.647(3) 1 d . U P J 5
H45A H 1.412443 0.935025 0.089892 0.280 Uiso 0.647(3) 1 d R U P J 5
H45B H 1.406903 1.003016 0.123862 0.280 Uiso 0.647(3) 1 d R U P J 5
O40 O 0.6452(7) 0.8712(5) 0.0504(3) 0.123(3) Uani 0.591(9) 1 d . U P K 1
H40A H 0.699972 0.904724 0.058596 0.184 Uiso 0.591(9) 1 d R U P K 1
H40B H 0.661292 0.825663 0.033486 0.184 Uiso 0.591(9) 1 d R U P K 1
H68A H 0.090472 0.982113 -0.013554 0.184 Uiso 0.503(3) 1 d R U P L 2
H68B H 0.106082 1.045734 0.023676 0.184 Uiso 0.503(3) 1 d R U P L 2
O68 O 0.0947(9) 0.9887(7) 0.0148(3) 0.128(3) Uani 0.503(3) 1 d . U P L 2
O65 O 0.4678(10) 1.0273(9) 0.1160(4) 0.124(4) Uani 0.393(3) 1 d . U P M 1
H65A H 0.493068 1.002604 0.093241 0.186 Uiso 0.393(3) 1 d R U P M 1
H65B H 0.444908 1.071815 0.109341 0.186 Uiso 0.393(3) 1 d R U P M 1
O63 O 0.4699(9) 1.0986(8) 0.0163(4) 0.130(3) Uani 0.454(3) 1 d . U P N 3
H63A H 0.452793 1.043562 0.006745 0.195 Uiso 0.454(3) 1 d R U P N 3
H63B H 0.415133 1.119882 0.020645 0.195 Uiso 0.454(3) 1 d R U P N 3
O54A O 0.5321(12) 0.9452(11) 0.5660(5) 0.082(4) Uani 0.224(9) 1 d . U P B 2
H54C H 0.557403 0.911727 0.580713 0.123 Uiso 0.224(9) 1 d R U P B 2
H54D H 0.549203 0.927688 0.540363 0.123 Uiso 0.224(9) 1 d R U P B 2
O67A O 0.2612(16) 1.0804(13) 0.0026(6) 0.141(5) Uani 0.293(3) 1 d . U P O 4
H67C H 0.221314 1.085323 0.022222 0.212 Uiso 0.293(3) 1 d R U P O 4
H67D H 0.302174 1.127013 0.010332 0.212 Uiso 0.293(3) 1 d R U P O 4
O5A O 0.5769(13) 0.0808(19) 0.3989(6) 0.141(5) Uani 0.285(9) 1 d G U P F 3
H5AA H 0.513933 0.075403 0.392309 0.212 Uiso 0.285(9) 1 d G U P F 3
H5AB H 0.599638 0.059441 0.374963 0.212 Uiso 0.285(9) 1 d G U P F 3
O49A O 0.635(2) 0.2805(18) 0.4626(10) 0.078(5) Uani 0.112(7) 1 d . U P A 2
H49C H 0.589908 0.268824 0.440650 0.117 Uiso 0.112(7) 1 d R U P A 2
H49D H 0.688248 0.294794 0.452330 0.117 Uiso 0.112(7) 1 d R U P A 2
O68A O 0.261981 1.0035(15) -0.0048(7) 0.136(4) Uani 0.259(3) 1 d . U P P 3
H68C H 0.287230 0.958460 -0.000088 0.203 Uiso 0.259(3) 1 d R U P P 3
H68D H 0.219120 0.983570 -0.027218 0.203 Uiso 0.259(3) 1 d R U P P 3
O63A O 0.5166(14) 1.1777(12) 0.0085(7) 0.137(5) Uani 0.303(3) 1 d . U P Q 4
H63C H 0.572551 1.202375 0.004389 0.205 Uiso 0.303(3) 1 d R U P Q 4
H63D H 0.483801 1.162205 -0.016831 0.205 Uiso 0.303(3) 1 d R U P Q 4
O40A O 0.5389(12) 0.7994(10) 0.0412(5) 0.156(4) Uani 0.409(9) 1 d . U P K 2
H40C H 0.583032 0.771144 0.028544 0.234 Uiso 0.409(9) 1 d R U P K 2
H40D H 0.517292 0.768274 0.057984 0.234 Uiso 0.409(9) 1 d R U P K 2
O37A O 0.7391(10) 1.0352(8) 0.0687(3) 0.113(3) Uani 0.455(13) 1 d . U P H 2
H37C H 0.746001 1.024619 0.041474 0.169 Uiso 0.455(13) 1 d R U P H 2
H37D H 0.797991 1.052989 0.081494 0.169 Uiso 0.455(13) 1 d R U P H 2
O71A O 0.2190(17) 0.7475(14) 0.0585(6) 0.152(5) Uani 0.47(3) 1 d . U P I 2
H71C H 0.164624 0.756566 0.069524 0.228 Uiso 0.47(3) 1 d R U P I 2
H71D H 0.230834 0.697486 0.062594 0.228 Uiso 0.47(3) 1 d R U P I 2
O34A O 0.2314(11) 1.1108(8) 0.1292(4) 0.096(3) Uani 0.384(15) 1 d . U P C 2
H34C H 0.232808 1.124656 0.104635 0.144 Uiso 0.384(15) 1 d R U P C 2
H34D H 0.261388 1.155666 0.147825 0.144 Uiso 0.384(15) 1 d R U P C 2
O41A O 0.9925(7) 1.0631(6) 0.0686(4) 0.110(3) Uani 0.604(15) 1 d . U P G 2
H41C H 0.948023 1.028572 0.075695 0.166 Uiso 0.604(15) 1 d R U P G 2
H41D H 1.028673 1.029262 0.053555 0.166 Uiso 0.604(15) 1 d R U P G 2
O62A O 0.6487(11) 1.3063(13) -0.0012(6) 0.115(3) Uani 0.49(2) 1 d . U P D 2
H62C H 0.684300 1.317624 0.023531 0.172 Uiso 0.49(2) 1 d R U P D 2
H62D H 0.685440 1.279934 -0.019219 0.172 Uiso 0.49(2) 1 d R U P D 2
O68B O 0.1871(12) 0.9545(9) 0.0070(4) 0.121(3) Uani 0.360(3) 1 d . U P R 5
H68E H 0.144875 0.981226 -0.005101 0.182 Uiso 0.360(3) 1 d R U P R 5
H68F H 0.235295 0.952756 -0.008731 0.182 Uiso 0.360(3) 1 d R U P R 5
O65B O 0.3836(19) 1.0617(18) 0.0762(8) 0.126(5) Uani 0.202(3) 1 d . U P S 2
H65C H 0.414464 1.077100 0.056189 0.189 Uiso 0.202(3) 1 d R U P S 2
H65D H 0.322134 1.055080 0.066109 0.189 Uiso 0.202(3) 1 d R U P S 2

loop_
_atom_site_aniso_label
_atom_site_aniso_U_11
_atom_site_aniso_U_22
_atom_site_aniso_U_33
_atom_site_aniso_U_23
_atom_site_aniso_U_13
_atom_site_aniso_U_12
S1 0.0444(3) 0.0527(4) 0.0518(4) 0.0130(3) 0.0095(3) 0.0081(3)
S5 0.0451(3) 0.0458(4) 0.0517(4) 0.0105(3) 0.0093(3) 0.0057(3)
S4 0.0453(3) 0.0571(4) 0.0467(3) 0.0130(3) 0.0089(3) 0.0071(3)
S3 0.0447(3) 0.0500(4) 0.0561(4) 0.0118(3) 0.0120(3) 0.0056(3)
S6 0.0437(3) 0.0492(4) 0.0538(4) 0.0143(3) 0.0087(3) 0.0068(3)
S2 0.0460(3) 0.0485(4) 0.0565(4) 0.0118(3) 0.0110(3) 0.0067(3)
S8 0.0531(4) 0.0663(5) 0.0463(4) 0.0096(3) 0.0035(3) 0.0113(3)
S7 0.0479(4) 0.0641(5) 0.0631(4) 0.0240(4) 0.0095(3) 0.0082(3)
O24 0.0511(11) 0.0582(13) 0.0546(11) 0.0151(9) 0.0125(9) 0.0100(9)
O12 0.0513(11) 0.0540(12) 0.0636(13) 0.0136(10) 0.0146(9) 0.0082(9)
O28 0.0540(12) 0.0590(13) 0.0631(13) 0.0159(10) 0.0074(10) 0.0083(10)
O8 0.0492(11) 0.0563(12) 0.0602(12) 0.0193(10) 0.0083(9) 0.0112(9)
O21 0.0509(11) 0.0576(13) 0.0563(12) 0.0172(9) 0.0065(9) 0.0075(9)
O6 0.0559(12) 0.0502(12) 0.0654(13) 0.0079(10) 0.0130(10) 0.0074(9)
O14 0.0468(11) 0.0617(13) 0.0563(11) 0.0147(10) 0.0062(9) 0.0072(9)
O3 0.0471(11) 0.0574(13) 0.0620(12) 0.0201(10) 0.0084(9) 0.0078(9)
O18 0.0559(12) 0.0569(13) 0.0568(12) 0.0169(10) 0.0153(9) 0.0108(10)
O5 0.0473(11) 0.0522(12) 0.0653(13) 0.0150(10) 0.0099(9) 0.0039(9)
O20 0.0525(11) 0.0573(13) 0.0631(13) 0.0224(10) 0.0127(9) 0.0129(10)
O19 0.0541(11) 0.0485(12) 0.0612(12) 0.0057(9) 0.0096(9) 0.0056(9)
O13 0.0552(12) 0.0574(13) 0.0596(12) 0.0166(10) 0.0159(9) 0.0099(10)
O17 0.0470(11) 0.0502(12) 0.0619(12) 0.0133(9) 0.0098(9) 0.0048(9)
O22 0.0467(11) 0.0614(14) 0.0688(13) 0.0216(11) 0.0094(9) 0.0056(10)
O4 0.0547(12) 0.0635(14) 0.0532(11) 0.0119(10) 0.0133(9) 0.0121(10)
N15 0.0485(13) 0.0523(14) 0.0608(14) 0.0122(11) 0.0053(11) 0.0105(11)
O11 0.0522(11) 0.0533(12) 0.0659(13) 0.0147(10) 0.0160(10) 0.0078(9)
O10 0.0555(12) 0.0569(13) 0.0582(12) 0.0102(10) 0.0145(9) 0.0059(10)
O23 0.0560(12) 0.0508(12) 0.0599(12) 0.0125(9) 0.0143(9) 0.0100(9)
O9 0.0452(11) 0.0562(13) 0.0709(14) 0.0152(10) 0.0093(9) 0.0032(9)
O15 0.0550(12) 0.0687(14) 0.0499(11) 0.0108(10) 0.0117(9) 0.0109(10)
C79 0.0476(14) 0.0487(16) 0.0480(14) 0.0108(11) 0.0046(11) 0.0048(12)
O2 0.0524(11) 0.0592(13) 0.0532(11) 0.0145(9) 0.0088(9) 0.0105(9)
O7 0.0528(11) 0.0586(13) 0.0574(12) 0.0148(10) 0.0117(9) 0.0069(10)
O1 0.0552(12) 0.0543(13) 0.0602(12) 0.0131(10) 0.0090(9) 0.0093(10)
O30 0.0643(14) 0.0743(16) 0.0502(12) 0.0039(11) 0.0027(10) 0.0117(12)
O16 0.0545(12) 0.0682(15) 0.0673(13) 0.0294(11) 0.0197(10) 0.0119(10)
O27 0.0553(13) 0.0690(16) 0.0850(17) 0.0346(13) 0.0140(12) 0.0074(11)
N16 0.0503(14) 0.0507(15) 0.0691(16) 0.0125(12) 0.0021(12) 0.0109(11)
O31 0.0528(12) 0.0786(16) 0.0524(12) 0.0130(11) 0.0040(9) 0.0114(11)
C46 0.0460(14) 0.0530(16) 0.0478(14) 0.0108(12) 0.0069(11) 0.0040(12)
O32 0.0573(14) 0.110(2) 0.0738(16) 0.0468(16) 0.0203(12) 0.0182(14)
N10 0.0512(14) 0.0721(18) 0.0542(14) 0.0173(12) 0.0150(11) 0.0034(12)
C1 0.0462(14) 0.0483(16) 0.0520(15) 0.0107(12) 0.0071(11) 0.0048(12)
C56 0.0461(14) 0.0578(17) 0.0457(14) 0.0121(12) 0.0066(11) 0.0034(12)
N6 0.0492(13) 0.0512(15) 0.0765(18) 0.0216(13) 0.0020(12) -0.0008(11)
C81 0.0456(14) 0.0439(15) 0.0555(15) 0.0119(12) 0.0048(11) 0.0024(11)
N3 0.0487(13) 0.0678(17) 0.0469(12) 0.0164(11) 0.0066(10) 0.0031(12)
N14 0.0524(14) 0.0755(19) 0.0525(14) 0.0211(13) -0.0001(11) -0.0033(13)
O26 0.0690(15) 0.0798(17) 0.0604(13) 0.0199(12) 0.0188(11) 0.0172(13)
C67 0.0505(15) 0.0549(17) 0.0514(15) 0.0169(12) 0.0083(12) 0.0111(12)
C9 0.0454(14) 0.0449(15) 0.0593(16) 0.0142(12) 0.0056(12) 0.0049(11)
C7 0.0488(15) 0.0490(16) 0.0530(15) 0.0109(12) 0.0093(12) 0.0047(12)
C44 0.0460(14) 0.0544(17) 0.0444(13) 0.0110(11) 0.0032(11) 0.0028(12)
C64 0.0477(14) 0.0488(16) 0.0541(15) 0.0081(12) 0.0107(12) 0.0043(12)
C8 0.0456(14) 0.0458(15) 0.0533(15) 0.0090(11) 0.0094(11) 0.0027(11)
N12 0.0512(14) 0.0480(14) 0.0699(16) 0.0166(12) 0.0029(12) 0.0000(11)
C51 0.0447(13) 0.0415(14) 0.0448(13) 0.0084(10) 0.0079(10) 0.0024(10)
N2 0.0557(15) 0.0557(16) 0.082(2) 0.0142(14) 0.0030(14) 0.0097(13)
C63 0.0481(14) 0.0472(15) 0.0510(14) 0.0092(12) 0.0101(11) 0.0057(11)
C47 0.0459(14) 0.0566(17) 0.0452(13) 0.0115(12) 0.0054(11) 0.0062(12)
C43 0.0493(15) 0.0521(16) 0.0508(15) 0.0118(12) 0.0040(12) 0.0040(12)
C88 0.0515(15) 0.0494(16) 0.0477(14) 0.0126(11) 0.0054(11) 0.0015(12)
C11 0.0443(13) 0.0479(15) 0.0468(14) 0.0085(11) 0.0035(11) 0.0030(11)
C5 0.0451(14) 0.0455(15) 0.0561(15) 0.0093(12) 0.0054(11) 0.0017(11)
C58 0.0419(13) 0.0429(14) 0.0483(13) 0.0114(11) 0.0063(10) 0.0061(10)
N5 0.0495(14) 0.0528(15) 0.0739(17) 0.0211(13) 0.0021(12) 0.0012(11)
C89 0.0521(15) 0.0551(17) 0.0482(14) 0.0139(12) 0.0056(12) 0.0051(13)
N9 0.0520(14) 0.085(2) 0.0519(14) 0.0135(13) 0.0145(11) -0.0061(14)
O29 0.0652(14) 0.0664(15) 0.0596(13) 0.0161(11) 0.0081(10) 0.0157(11)
C3 0.0475(14) 0.0510(16) 0.0517(15) 0.0078(12) 0.0080(12) 0.0020(12)
C33 0.0489(14) 0.0515(16) 0.0464(14) 0.0109(12) 0.0029(11) 0.0047(12)
C57 0.0533(16) 0.0517(17) 0.0496(15) 0.0085(12) 0.0108(12) 0.0004(12)
C25 0.0500(15) 0.0504(16) 0.0484(14) 0.0130(12) 0.0052(11) 0.0046(12)
C48 0.0448(14) 0.0633(18) 0.0459(14) 0.0152(12) 0.0049(11) 0.0037(13)
N4 0.0486(13) 0.0678(17) 0.0483(13) 0.0167(11) 0.0032(10) 0.0006(12)
C2 0.0441(14) 0.0487(16) 0.0557(15) 0.0126(12) 0.0056(11) 0.0068(11)
C61 0.0448(14) 0.0444(15) 0.0600(16) 0.0122(12) 0.0081(12) 0.0043(11)
C90 0.0466(14) 0.0582(17) 0.0459(14) 0.0119(12) 0.0064(11) 0.0032(12)
C85 0.0480(14) 0.0481(15) 0.0498(14) 0.0117(11) 0.0066(11) 0.0067(12)
C72 0.0449(13) 0.0451(14) 0.0418(12) 0.0084(10) 0.0056(10) 0.0050(11)
C87 0.0480(14) 0.0450(15) 0.0502(14) 0.0082(11) 0.0066(11) 0.0015(11)
C62 0.0492(15) 0.0496(16) 0.0535(15) 0.0136(12) 0.0136(12) 0.0052(12)
C84 0.0471(14) 0.0448(15) 0.0495(14) 0.0095(11) 0.0042(11) 0.0047(11)
C42 0.0476(14) 0.0529(16) 0.0464(14) 0.0080(12) 0.0050(11) 0.0049(12)
C74 0.0505(15) 0.0452(15) 0.0516(14) 0.0120(11) 0.0038(11) 0.0035(12)
C86 0.0444(13) 0.0441(15) 0.0539(15) 0.0093(11) 0.0048(11) 0.0060(11)
C95 0.0556(16) 0.0555(18) 0.0507(15) 0.0115(13) 0.0046(12) 0.0075(13)
C75 0.0480(14) 0.0484(16) 0.0482(14) 0.0102(11) 0.0048(11) 0.0072(12)
C76 0.0432(14) 0.0509(16) 0.0615(17) 0.0148(13) 0.0051(12) 0.0058(12)
N1 0.0576(15) 0.0522(16) 0.0758(18) 0.0096(13) -0.0023(13) 0.0091(12)
O25 0.0489(12) 0.0726(17) 0.0938(19) 0.0353(14) 0.0043(12) 0.0043(11)
C49 0.0527(16) 0.0574(18) 0.0497(15) 0.0178(13) 0.0049(12) 0.0054(13)
C40 0.0484(15) 0.0519(16) 0.0496(14) 0.0105(12) 0.0075(11) 0.0046(12)
C50 0.0427(13) 0.0414(14) 0.0420(12) 0.0083(10) 0.0058(10) 0.0041(10)
C21 0.0485(15) 0.0661(19) 0.0487(15) 0.0164(13) 0.0106(12) 0.0071(13)
C6 0.0482(15) 0.0479(16) 0.0533(15) 0.0086(12) 0.0069(12) 0.0040(12)
C52 0.0459(14) 0.0525(16) 0.0494(14) 0.0114(12) 0.0053(11) 0.0045(12)
C4 0.0488(15) 0.0545(17) 0.0503(15) 0.0108(12) 0.0060(12) 0.0035(12)
C45 0.0457(14) 0.0555(17) 0.0465(14) 0.0096(12) 0.0046(11) 0.0043(12)
C59 0.0528(15) 0.0477(16) 0.0480(14) 0.0107(12) 0.0072(11) 0.0011(12)
C10 0.0506(15) 0.0485(16) 0.0549(15) 0.0142(12) 0.0041(12) 0.0015(12)
C22 0.0480(14) 0.0496(16) 0.0470(14) 0.0145(11) 0.0061(11) 0.0022(12)
C41 0.0427(13) 0.0524(16) 0.0488(14) 0.0110(12) 0.0070(11) 0.0015(11)
N13 0.0514(14) 0.091(2) 0.0541(15) 0.0248(14) -0.0004(11) -0.0052(14)
N11 0.0508(14) 0.0481(15) 0.0796(18) 0.0191(13) 0.0024(12) 0.0003(11)
C91 0.0526(15) 0.0535(17) 0.0496(15) 0.0120(12) 0.0001(12) 0.0036(13)
C15 0.0534(16) 0.0486(16) 0.0573(16) 0.0132(13) 0.0049(13) 0.0056(13)
C32 0.0483(15) 0.0552(17) 0.0542(15) 0.0152(13) 0.0065(12) 0.0052(13)
C54 0.0508(15) 0.0459(15) 0.0503(14) 0.0102(11) 0.0105(12) 0.0031(12)
C82 0.0497(15) 0.0492(16) 0.0512(15) 0.0143(12) 0.0051(12) 0.0054(12)
C66 0.0475(14) 0.0497(16) 0.0473(14) 0.0098(11) 0.0075(11) 0.0078(12)
C70 0.0495(15) 0.0501(16) 0.0491(14) 0.0109(12) 0.0063(11) 0.0050(12)
C77 0.0466(14) 0.0464(15) 0.0555(15) 0.0143(12) 0.0069(11) 0.0034(12)
C83 0.0478(14) 0.0446(15) 0.0490(14) 0.0086(11) 0.0039(11) 0.0025(11)
C19 0.0486(14) 0.0443(15) 0.0477(14) 0.0120(11) 0.0057(11) 0.0018(11)
C69 0.0564(16) 0.0524(17) 0.0489(15) 0.0084(12) 0.0035(12) 0.0035(13)
C53 0.0545(16) 0.0549(17) 0.0437(13) 0.0122(12) 0.0072(12) 0.0065(13)
C65 0.0417(13) 0.0479(15) 0.0443(13) 0.0110(11) 0.0069(10) 0.0033(11)
C80 0.0442(13) 0.0446(15) 0.0502(14) 0.0081(11) 0.0079(11) 0.0037(11)
C96 0.0528(16) 0.0605(18) 0.0459(14) 0.0090(12) 0.0023(12) 0.0084(13)
C30 0.0469(15) 0.0503(17) 0.073(2) 0.0156(14) 0.0074(13) 0.0071(13)
C78 0.0526(15) 0.0505(16) 0.0490(14) 0.0103(12) 0.0054(12) 0.0091(12)
C68 0.0462(14) 0.0600(18) 0.0459(14) 0.0129(12) 0.0067(11) 0.0027(12)
C29 0.0487(15) 0.0515(17) 0.0528(15) 0.0139(12) 0.0056(12) 0.0026(12)
C17 0.0531(16) 0.0483(16) 0.0566(16) 0.0058(13) 0.0012(13) 0.0016(13)
C27 0.0571(17) 0.0503(17) 0.0654(18) 0.0051(14) 0.0167(14) 0.0043(13)
C12 0.0500(15) 0.0487(16) 0.0494(14) 0.0122(12) 0.0056(11) 0.0056(12)
C71 0.0498(15) 0.0615(18) 0.0489(15) 0.0128(13) 0.0063(12) 0.0075(13)
C20 0.0447(14) 0.0636(19) 0.0517(15) 0.0146(13) 0.0050(12) 0.0063(13)
C18 0.0581(17) 0.0513(17) 0.0573(16) 0.0110(13) 0.0016(13) 0.0080(14)
C26 0.0489(14) 0.0465(15) 0.0493(14) 0.0118(11) 0.0028(11) 0.0011(12)
C94 0.0525(16) 0.0568(18) 0.0491(14) 0.0140(12) 0.0043(12) 0.0037(13)
C55 0.0437(14) 0.0613(18) 0.0532(15) 0.0119(13) 0.0069(12) 0.0022(12)
C38 0.0612(18) 0.0500(17) 0.0534(16) 0.0080(13) 0.0093(13) -0.0011(13)
C73 0.0460(14) 0.0471(15) 0.0493(14) 0.0096(11) 0.0064(11) 0.0011(11)
C93 0.0548(16) 0.0616(19) 0.0525(16) 0.0157(13) 0.0036(13) 0.0060(14)
C23 0.0498(15) 0.0560(17) 0.0550(16) 0.0127(13) 0.0089(12) 0.0105(13)
C60 0.0566(16) 0.0493(16) 0.0493(15) 0.0064(12) 0.0056(12) 0.0011(13)
C34 0.0537(17) 0.067(2) 0.0524(16) 0.0039(14) 0.0067(13) -0.0053(15)
C24 0.0546(16) 0.0594(18) 0.0469(14) 0.0094(12) 0.0090(12) 0.0130(13)
N8 0.0584(16) 0.086(2) 0.0521(14) 0.0114(14) 0.0135(12) -0.0051(15)
C97 0.0521(16) 0.077(2) 0.0547(16) 0.0240(15) 0.0081(13) 0.0076(15)
C31 0.0451(15) 0.0508(17) 0.076(2) 0.0152(15) 0.0083(14) 0.0049(12)
C37 0.0586(17) 0.0583(19) 0.0557(17) 0.0125(14) 0.0077(13) -0.0010(14)
C92 0.0577(17) 0.0547(18) 0.0572(17) 0.0177(14) 0.0029(13) 0.0048(14)
C36 0.0569(17) 0.069(2) 0.0498(15) 0.0148(14) 0.0090(13) 0.0032(15)
C16 0.0570(17) 0.0506(17) 0.0613(17) 0.0088(13) 0.0011(14) 0.0042(13)
C98 0.0528(16) 0.069(2) 0.0630(18) 0.0269(16) 0.0052(14) 0.0045(15)
C39 0.0603(19) 0.081(2) 0.0508(16) 0.0113(16) 0.0110(14) -0.0017(17)
C14 0.0607(18) 0.0578(19) 0.0599(18) 0.0081(14) -0.0073(14) 0.0109(15)
C28 0.0491(15) 0.0569(18) 0.0644(18) 0.0109(14) 0.0153(13) 0.0027(13)
C13 0.0654(19) 0.0542(18) 0.0565(17) 0.0054(14) -0.0021(14) 0.0122(15)
C35 0.0602(19) 0.081(3) 0.0498(16) 0.0034(15) 0.0060(14) -0.0049(17)
N7 0.0649(19) 0.155(4) 0.0520(17) 0.014(2) 0.0119(14) -0.014(2)
O33 0.0541(12) 0.0608(14) 0.0634(13) 0.0060(10) 0.0142(10) 0.0107(10)
O69 0.0744(16) 0.0625(15) 0.0678(14) 0.0168(12) 0.0018(12) 0.0046(12)
O3AA 0.0679(15) 0.0628(15) 0.0600(13) 0.0058(11) 0.0158(11) 0.0068(12)
O36 0.0887(19) 0.0693(16) 0.0600(14) 0.0092(12) 0.0237(13) 0.0039(14)
O47 0.0761(16) 0.0588(14) 0.0639(14) 0.0135(11) 0.0111(12) 0.0120(12)
O51 0.0806(19) 0.0790(19) 0.0873(19) 0.0207(15) 0.0136(15) 0.0216(15)
O42 0.0731(16) 0.0697(17) 0.0802(17) 0.0043(13) 0.0176(13) 0.0077(13)
O43 0.0752(19) 0.117(3) 0.103(2) 0.041(2) 0.0036(17) 0.0001(19)
O56 0.0853(19) 0.0787(19) 0.0798(18) 0.0162(15) 0.0106(15) -0.0095(15)
O49 0.082(2) 0.077(2) 0.0739(19) 0.0210(16) 0.0031(15) 0.0088(16)
O48 0.0777(17) 0.0719(17) 0.0687(15) 0.0135(13) 0.0037(13) 0.0044(13)
O58 0.088(2) 0.102(2) 0.0702(17) 0.0030(16) 0.0167(15) -0.0114(18)
O52 0.092(2) 0.086(2) 0.108(3) 0.0144(19) 0.0070(19) 0.0003(18)
O59 0.0799(17) 0.0681(16) 0.0651(14) 0.0129(12) 0.0210(12) 0.0045(13)
O57 0.0861(19) 0.0709(17) 0.0745(17) 0.0135(13) 0.0104(14) 0.0071(14)
O38 0.0807(17) 0.0644(15) 0.0640(14) 0.0189(12) 0.0039(12) 0.0023(13)
O46 0.089(2) 0.0708(18) 0.093(2) -0.0002(15) 0.0136(17) 0.0073(15)
O53 0.103(3) 0.126(3) 0.085(2) 0.017(2) 0.0144(19) -0.017(2)
O44 0.132(4) 0.130(4) 0.112(3) 0.041(3) 0.019(3) 0.028(3)
O54 0.075(3) 0.088(3) 0.081(2) 0.006(2) 0.002(2) 0.007(2)
O61 0.138(4) 0.091(3) 0.109(3) 0.024(2) 0.012(3) 0.010(2)
O60 0.103(2) 0.089(2) 0.0618(15) 0.0149(14) -0.0007(15) -0.0227(18)
O34 0.089(4) 0.063(3) 0.072(3) 0.008(2) 0.007(3) 0.001(3)
O55 0.168(5) 0.131(4) 0.155(5) 0.055(4) 0.010(4) 0.060(4)
O70 0.116(4) 0.204(6) 0.126(4) 0.036(4) 0.045(3) 0.007(4)
O62 0.091(5) 0.077(6) 0.082(5) 0.021(4) 0.023(4) 0.020(4)
O72 0.163(4) 0.132(3) 0.072(2) 0.035(2) 0.031(2) 0.052(3)
O64 0.127(4) 0.127(4) 0.140(4) 0.028(3) 0.005(3) -0.001(3)
O67 0.097(4) 0.100(4) 0.092(4) 0.025(3) 0.003(3) 0.003(3)
O66 0.233(7) 0.136(4) 0.127(4) 0.042(3) 0.062(4) 0.053(5)
O50 0.089(4) 0.220(8) 0.091(4) 0.022(4) 0.004(3) 0.031(4)
O41 0.124(8) 0.107(7) 0.106(7) 0.035(6) -0.008(6) -0.007(6)
O37 0.109(5) 0.122(6) 0.097(5) 0.029(4) -0.011(4) -0.019(4)
O71 0.160(10) 0.157(10) 0.120(6) 0.032(6) 0.027(6) 0.034(8)
O39 0.259(11) 0.298(12) 0.152(7) 0.034(7) -0.013(7) -0.038(10)
O45 0.150(8) 0.217(11) 0.214(10) 0.111(9) 0.001(7) 0.006(8)
O40 0.151(6) 0.114(5) 0.113(5) 0.022(4) 0.045(4) 0.047(4)
O68 0.141(7) 0.130(6) 0.105(5) 0.020(5) 0.007(5) -0.005(5)
O65 0.127(8) 0.138(8) 0.116(7) 0.030(6) 0.021(6) 0.051(7)
O63 0.126(7) 0.129(8) 0.133(7) 0.038(6) -0.003(6) 0.005(6)
O54A 0.073(7) 0.091(7) 0.081(6) 0.013(6) 0.013(6) 0.015(6)
O67A 0.165(10) 0.127(9) 0.126(8) 0.011(8) 0.034(8) 0.016(9)
O5A 0.092(7) 0.226(12) 0.101(8) 0.026(8) 0.007(6) 0.025(8)
O49A 0.076(9) 0.076(9) 0.088(9) 0.032(8) 0.015(8) 0.010(8)
O68A 0.164(8) 0.122(8) 0.114(7) 0.011(7) 0.028(7) 0.010(7)
O63A 0.122(9) 0.126(9) 0.154(10) 0.026(9) 0.001(8) 0.002(8)
O40A 0.170(8) 0.145(8) 0.148(8) 0.008(7) 0.053(7) 0.029(7)
O37A 0.125(7) 0.116(6) 0.094(5) 0.031(4) 0.003(5) -0.008(5)
O71A 0.165(11) 0.144(10) 0.145(8) 0.019(7) 0.036(8) 0.028(8)
O34A 0.095(7) 0.094(6) 0.087(5) 0.003(4) 0.000(5) 0.001(5)
O41A 0.108(5) 0.110(5) 0.116(6) 0.039(5) 0.005(4) 0.007(4)
O62A 0.113(6) 0.096(8) 0.131(8) 0.014(6) 0.021(6) 0.018(6)
O68B 0.143(7) 0.121(6) 0.094(5) 0.017(5) 0.026(5) -0.007(6)
O65B 0.128(10) 0.152(10) 0.106(9) 0.027(8) 0.026(8) 0.049(9)

loop_
_atom_type_symbol
_atom_type_description
_atom_type_scat_dispersion_real
_atom_type_scat_dispersion_imag
_atom_type_scat_source
C C 0.0181 0.0091 'International Tables Vol C Tables 4.2.6.8 and 6.1.1.4'
H H 0.0000 0.0000 'International Tables Vol C Tables 4.2.6.8 and 6.1.1.4'
N N 0.0311 0.0180 'International Tables Vol C Tables 4.2.6.8 and 6.1.1.4'
O O 0.0492 0.0322 'International Tables Vol C Tables 4.2.6.8 and 6.1.1.4'
S S 0.3331 0.5567 'International Tables Vol C Tables 4.2.6.8 and 6.1.1.4'

loop_
_geom_angle_atom_site_label_1
_geom_angle_atom_site_label_2
_geom_angle_atom_site_label_3
_geom_angle
_geom_angle_site_symmetry_1
_geom_angle_site_symmetry_3
_geom_angle_publ_flag
O3 S1 O2 110.49(14) . . ?
O3 S1 C2 106.40(14) . . ?
O2 S1 C2 105.21(14) . . ?
O1 S1 O3 113.39(14) . . ?
O1 S1 O2 112.59(14) . . ?
O1 S1 C2 108.21(15) . . ?
O18 S5 C80 105.92(14) . . ?
O19 S5 O18 113.33(14) . . ?
O19 S5 O17 111.78(14) . . ?
O19 S5 C80 107.52(14) . . ?
O17 S5 O18 111.38(14) . . ?
O17 S5 C80 106.42(13) . . ?
O14 S4 O13 111.10(14) . . ?
O14 S4 C47 106.45(14) . . ?
O13 S4 C47 106.28(14) . . ?
O15 S4 O14 112.63(14) . . ?
O15 S4 O13 113.00(15) . . ?
O15 S4 C47 106.86(14) . . ?
O11 S3 C41 104.96(14) . . ?
O10 S3 O11 111.46(15) . . ?
O10 S3 O9 113.97(14) . . ?
O10 S3 C41 107.72(14) . . ?
O9 S3 O11 111.82(15) . . ?
O9 S3 C41 106.28(14) . . ?
O21 S6 C86 105.33(14) . . ?
O22 S6 O21 111.68(14) . . ?
O22 S6 O23 113.66(14) . . ?
O22 S6 C86 106.30(14) . . ?
O23 S6 O21 112.61(14) . . ?
O23 S6 C86 106.55(14) . . ?
O6 S2 O5 112.17(14) . . ?
O6 S2 C8 107.34(14) . . ?
O5 S2 C8 106.53(14) . . ?
O7 S2 O6 112.63(15) . . ?
O7 S2 O5 111.57(14) . . ?
O7 S2 C8 106.12(14) . . ?
O30 S8 C96 107.23(15) . . ?
O31 S8 O30 111.77(15) . . ?
O31 S8 C96 106.45(16) . . ?
O29 S8 O30 113.01(17) . . ?
O29 S8 O31 111.41(15) . . ?
O29 S8 C96 106.52(16) . . ?
O27 S7 C90 106.01(16) . . ?
O27 S7 O25 111.82(17) . . ?
O26 S7 O27 112.22(17) . . ?
O26 S7 C90 106.47(16) . . ?
O26 S7 O25 113.87(18) . . ?
O25 S7 C90 105.76(16) . . ?
C87 O24 H24A 109.0 . . ?
C42 O12 H12 109.1 . . ?
C91 O28 H28A 108.9 . . ?
C9 O8 H8 109.1 . . ?
C81 O20 H20A 109.5 . . ?
C3 O4 H4 109.5 . . ?
H15A N15 H15B 120.0 . . ?
C78 N15 H15A 120.0 . . ?
C78 N15 H15B 120.0 . . ?
C84 C79 H79 119.8 . . ?
C80 C79 H79 119.8 . . ?
C80 C79 C84 120.4(3) . . ?
C48 O16 H16C 108.5 . . ?
H16A N16 H16B 120.0 . . ?
C78 N16 H16A 120.0 . . ?
C78 N16 H16B 120.0 . . ?
C47 C46 H46 119.7 . . ?
C47 C46 C45 120.7(3) . . ?
C45 C46 H46 119.7 . . ?
C97 O32 H32 109.4 . . ?
H10A N10 H10B 120.0 . . ?
C57 N10 H10A 120.0 . . ?
C57 N10 H10B 120.0 . . ?
C2 C1 H1 119.4 . . ?
C2 C1 C6 121.2(3) . . ?
C6 C1 H1 119.4 . . ?
C51 C56 H56 119.3 . . ?
C55 C56 H56 119.3 . . ?
C55 C56 C51 121.3(3) . . ?
H6A N6 H6B 120.0 . . ?
C32 N6 H6A 120.0 . . ?
C32 N6 H6B 120.0 . . ?
O20 C81 C82 123.2(3) . . ?
O20 C81 C80 117.4(3) . . ?
C82 C81 C80 119.3(3) . . ?
H3A N3 H3B 120.0 . . ?
C25 N3 H3A 120.0 . . ?
C25 N3 H3B 120.0 . . ?
H14A N14 H14B 120.0 . . ?
C71 N14 H14A 120.0 . . ?
C71 N14 H14B 120.0 . . ?
C66 C67 H67 120.3 . . ?
C66 C67 C68 119.4(3) . . ?
C68 C67 H67 120.3 . . ?
O8 C9 C8 117.2(3) . . ?
O8 C9 C10 123.4(3) . . ?
C10 C9 C8 119.4(3) . . ?
C8 C7 H7 119.7 . . ?
C8 C7 C6 120.7(3) . . ?
C6 C7 H7 119.7 . . ?
C43 C44 C45 118.7(3) . . ?
C49 C44 C43 123.3(3) . . ?
C49 C44 C45 118.0(3) . . ?
N12 C64 C61 118.2(3) . . ?
N11 C64 N12 123.6(3) . . ?
N11 C64 C61 118.2(3) . . ?
C9 C8 S2 121.5(2) . . ?
C7 C8 S2 117.7(2) . . ?
C7 C8 C9 120.7(3) . . ?
C64 N12 H12A 120.0 . . ?
C64 N12 H12B 120.0 . . ?
H12A N12 H12B 120.0 . . ?
C56 C51 C50 122.5(3) . . ?
C56 C51 C52 117.4(3) . . ?
C52 C51 C50 120.1(3) . . ?
H2A N2 H2B 120.0 . . ?
C18 N2 H2A 120.0 . . ?
C18 N2 H2B 120.0 . . ?
C58 C63 H63 119.0 . . ?
C62 C63 H63 119.0 . . ?
C62 C63 C58 121.9(3) . . ?
C46 C47 S4 119.2(3) . . ?
C46 C47 C48 119.8(3) . . ?
C48 C47 S4 120.9(2) . . ?
C44 C43 H43 119.3 . . ?
C42 C43 C44 121.3(3) . . ?
C42 C43 H43 119.3 . . ?
C87 C88 H88 119.1 . . ?
C87 C88 C83 121.7(3) . . ?
C83 C88 H88 119.1 . . ?
C33 C11 C19 110.9(2) . . ?
C33 C11 C12 105.6(2) . . ?
C33 C11 C26 114.1(2) . . ?
C12 C11 C19 113.0(2) . . ?
C26 C11 C19 104.1(2) . . ?
C26 C11 C12 109.4(2) . . ?
C4 C5 C6 117.9(3) . . ?
C10 C5 C6 118.5(3) . . ?
C10 C5 C4 123.6(3) . . ?
C63 C58 C50 119.1(3) . . ?
C59 C58 C63 117.7(3) . . ?
C59 C58 C50 123.1(3) . . ?
H5A N5 H5B 120.0 . . ?
C32 N5 H5A 120.0 . . ?
C32 N5 H5B 120.0 . . ?
C90 C89 H89 119.5 . . ?
C90 C89 C94 120.9(3) . . ?
C94 C89 H89 119.5 . . ?
H9A N9 H9B 120.0 . . ?
C57 N9 H9A 120.0 . . ?
C57 N9 H9B 120.0 . . ?
O4 C3 C2 116.8(3) . . ?
O4 C3 C4 124.1(3) . . ?
C4 C3 C2 119.1(3) . . ?
C38 C33 C11 119.7(3) . . ?
C34 C33 C11 123.0(3) . . ?
C34 C33 C38 117.2(3) . . ?
N10 C57 N9 119.9(3) . . ?
N10 C57 C54 120.9(3) . . ?
N9 C57 C54 119.3(3) . . ?
N3 C25 N4 121.5(3) . . ?
N3 C25 C22 119.1(3) . . ?
N4 C25 C22 119.4(3) . . ?
O16 C48 C47 117.1(3) . . ?
O16 C48 C49 122.7(3) . . ?
C49 C48 C47 120.1(3) . . ?
C25 N4 H4A 120.0 . . ?
C25 N4 H4B 120.0 . . ?
H4A N4 H4B 120.0 . . ?
C1 C2 S1 117.1(2) . . ?
C1 C2 C3 120.5(3) . . ?
C3 C2 S1 122.4(2) . . ?
C62 C61 C64 119.5(3) . . ?
C60 C61 C64 120.1(3) . . ?
C60 C61 C62 120.5(3) . . ?
C89 C90 S7 119.3(3) . . ?
C89 C90 C91 120.3(3) . . ?
C91 C90 S7 120.3(2) . . ?
C84 C85 H85 119.5 . . ?
C86 C85 H85 119.5 . . ?
C86 C85 C84 121.0(3) . . ?
C77 C72 C50 122.3(3) . . ?
C77 C72 C73 117.0(3) . . ?
C73 C72 C50 120.7(3) . . ?
O24 C87 C88 122.5(3) . . ?
O24 C87 C86 117.7(3) . . ?
C88 C87 C86 119.8(3) . . ?
C63 C62 C61 119.2(3) . . ?
C63 C62 H62 120.4 . . ?
C61 C62 H62 120.4 . . ?
C85 C84 C79 122.1(3) . . ?
C83 C84 C79 119.0(3) . . ?
C83 C84 C85 118.9(3) . . ?
O12 C42 C43 122.4(3) . . ?
O12 C42 C41 118.2(3) . . ?
C43 C42 C41 119.3(3) . . ?
C75 C74 H74 119.4 . . ?
C73 C74 H74 119.4 . . ?
C73 C74 C75 121.2(3) . . ?
C85 C86 S6 120.1(2) . . ?
C85 C86 C87 119.8(3) . . ?
C87 C86 S6 120.1(2) . . ?
C96 C95 H95 119.8 . . ?
C96 C95 C94 120.5(3) . . ?
C94 C95 H95 119.8 . . ?
C74 C75 C78 121.0(3) . . ?
C76 C75 C74 117.9(3) . . ?
C76 C75 C78 121.1(3) . . ?
C75 C76 H76 119.6 . . ?
C75 C76 C77 120.8(3) . . ?
C77 C76 H76 119.6 . . ?
H1A N1 H1B 120.0 . . ?
C18 N1 H1A 120.0 . . ?
C18 N1 H1B 120.0 . . ?
C44 C49 H49 119.4 . . ?
C48 C49 C44 121.2(3) . . ?
C48 C49 H49 119.4 . . ?
C45 C40 H40 119.2 . . ?
C41 C40 H40 119.2 . . ?
C41 C40 C45 121.5(3) . . ?
C51 C50 C58 111.5(2) . . ?
C72 C50 C51 108.7(2) . . ?
C72 C50 C58 108.4(2) . . ?
C65 C50 C51 108.1(2) . . ?
C65 C50 C58 108.5(2) . . ?
C65 C50 C72 111.6(2) . . ?
C22 C21 H21 119.7 . . ?
C22 C21 C20 120.6(3) . . ?
C20 C21 H21 119.7 . . ?
C1 C6 C7 120.7(3) . . ?
C1 C6 C5 119.6(3) . . ?
C7 C6 C5 119.6(3) . . ?
C51 C52 H52 119.4 . . ?
C53 C52 C51 121.1(3) . . ?
C53 C52 H52 119.4 . . ?
C5 C4 H4C 119.2 . . ?
C3 C4 C5 121.7(3) . . ?
C3 C4 H4C 119.2 . . ?
C46 C45 C44 120.1(3) . . ?
C40 C45 C46 120.8(3) . . ?
C40 C45 C44 119.1(3) . . ?
C58 C59 H59 119.5 . . ?
C58 C59 C60 121.0(3) . . ?
C60 C59 H59 119.5 . . ?
C9 C10 C5 120.8(3) . . ?
C9 C10 H10 119.6 . . ?
C5 C10 H10 119.6 . . ?
C21 C22 C25 121.2(3) . . ?
C21 C22 C23 118.9(3) . . ?
C23 C22 C25 119.8(3) . . ?
C42 C41 S3 122.6(2) . . ?
C40 C41 S3 117.4(2) . . ?
C40 C41 C42 120.0(3) . . ?
H13A N13 H13B 120.0 . . ?
C71 N13 H13A 120.0 . . ?
C71 N13 H13B 120.0 . . ?
C64 N11 H11A 120.0 . . ?
C64 N11 H11B 120.0 . . ?
H11A N11 H11B 120.0 . . ?
O28 C91 C90 118.1(3) . . ?
O28 C91 C92 122.2(3) . . ?
C92 C91 C90 119.7(3) . . ?
C16 C15 C18 119.5(3) . . ?
C14 C15 C18 121.4(3) . . ?
C14 C15 C16 119.0(3) . . ?
N6 C32 N5 121.5(3) . . ?
N6 C32 C29 119.6(3) . . ?
N5 C32 C29 118.8(3) . . ?
C53 C54 C57 120.8(3) . . ?
C55 C54 C57 120.9(3) . . ?
C55 C54 C53 118.3(3) . . ?
C81 C82 H82 119.4 . . ?
C81 C82 C83 121.1(3) . . ?
C83 C82 H82 119.4 . . ?
C67 C66 H66 119.3 . . ?
C67 C66 C65 121.3(3) . . ?
C65 C66 H66 119.3 . . ?
C69 C70 H70 119.6 . . ?
C69 C70 C65 120.7(3) . . ?
C65 C70 H70 119.6 . . ?
C72 C77 C76 121.7(3) . . ?
C72 C77 H77 119.2 . . ?
C76 C77 H77 119.2 . . ?
C88 C83 C84 118.8(3) . . ?
C88 C83 C82 122.2(3) . . ?
C82 C83 C84 119.1(3) . . ?
C20 C19 C11 121.0(3) . . ?
C24 C19 C11 121.4(3) . . ?
C24 C19 C20 117.5(3) . . ?
C70 C69 H69 119.7 . . ?
C70 C69 C68 120.5(3) . . ?
C68 C69 H69 119.7 . . ?
C52 C53 C54 121.0(3) . . ?
C52 C53 H53 119.5 . . ?
C54 C53 H53 119.5 . . ?
C66 C65 C50 119.3(3) . . ?
C70 C65 C50 122.4(3) . . ?
C70 C65 C66 118.0(3) . . ?
C79 C80 S5 120.2(2) . . ?
C79 C80 C81 121.0(3) . . ?
C81 C80 S5 118.8(2) . . ?
C95 C96 S8 119.4(3) . . ?
C95 C96 C97 120.9(3) . . ?
C97 C96 S8 119.7(3) . . ?
C29 C30 H30 120.0 . . ?
C29 C30 C31 119.9(3) . . ?
C31 C30 H30 120.0 . . ?
N15 C78 C75 120.5(3) . . ?
N16 C78 N15 120.5(3) . . ?
N16 C78 C75 119.0(3) . . ?
C67 C68 C71 119.2(3) . . ?
C69 C68 C67 119.9(3) . . ?
C69 C68 C71 121.0(3) . . ?
C30 C29 C32 120.7(3) . . ?
C28 C29 C32 120.1(3) . . ?
C28 C29 C30 119.1(3) . . ?
C12 C17 H17 119.4 . . ?
C16 C17 H17 119.4 . . ?
C16 C17 C12 121.1(3) . . ?
C26 C27 H27 119.2 . . ?
C28 C27 H27 119.2 . . ?
C28 C27 C26 121.6(3) . . ?
C17 C12 C11 123.3(3) . . ?
C17 C12 C13 117.4(3) . . ?
C13 C12 C11 119.2(3) . . ?
N14 C71 C68 118.2(3) . . ?
N13 C71 N14 123.6(3) . . ?
N13 C71 C68 118.2(3) . . ?
C21 C20 C19 121.2(3) . . ?
C21 C20 H20 119.4 . . ?
C19 C20 H20 119.4 . . ?
N2 C18 N1 121.4(3) . . ?
N2 C18 C15 120.9(3) . . ?
N1 C18 C15 117.7(3) . . ?
C27 C26 C11 120.7(3) . . ?
C31 C26 C11 121.5(3) . . ?
C31 C26 C27 117.7(3) . . ?
C89 C94 C95 121.9(3) . . ?
C89 C94 C93 118.8(3) . . ?
C95 C94 C93 119.3(3) . . ?
C56 C55 H55 119.6 . . ?
C54 C55 C56 120.8(3) . . ?
C54 C55 H55 119.6 . . ?
C33 C38 H38 119.1 . . ?
C37 C38 C33 121.7(3) . . ?
C37 C38 H38 119.1 . . ?
C72 C73 H73 119.3 . . ?
C74 C73 C72 121.4(3) . . ?
C74 C73 H73 119.3 . . ?
C92 C93 C94 119.0(3) . . ?
C92 C93 C98 122.7(3) . . ?
C98 C93 C94 118.2(3) . . ?
C22 C23 H23 120.0 . . ?
C22 C23 C24 120.0(3) . . ?
C24 C23 H23 120.0 . . ?
C61 C60 C59 119.5(3) . . ?
C61 C60 H60 120.2 . . ?
C59 C60 H60 120.2 . . ?
C33 C34 H34 119.4 . . ?
C35 C34 C33 121.1(3) . . ?
C35 C34 H34 119.4 . . ?
C19 C24 C23 121.7(3) . . ?
C19 C24 H24 119.2 . . ?
C23 C24 H24 119.2 . . ?
H8A N8 H8B 120.0 . . ?
C39 N8 H8A 120.0 . . ?
C39 N8 H8B 120.0 . . ?
O32 C97 C96 117.8(3) . . ?
O32 C97 C98 123.0(3) . . ?
C98 C97 C96 119.2(3) . . ?
C30 C31 H31 119.5 . . ?
C26 C31 C30 121.1(3) . . ?
C26 C31 H31 119.5 . . ?
C38 C37 H37 119.8 . . ?
C38 C37 C36 120.4(3) . . ?
C36 C37 H37 119.8 . . ?
C91 C92 C93 121.1(3) . . ?
C91 C92 H92 119.4 . . ?
C93 C92 H92 119.4 . . ?
C37 C36 C39 121.5(3) . . ?
C35 C36 C37 118.7(3) . . ?
C35 C36 C39 119.8(3) . . ?
C15 C16 H16 119.8 . . ?
C17 C16 C15 120.5(3) . . ?
C17 C16 H16 119.8 . . ?
C93 C98 H98 119.1 . . ?
C97 C98 C93 121.8(3) . . ?
C97 C98 H98 119.1 . . ?
N8 C39 C36 120.6(3) . . ?
N7 C39 N8 120.2(3) . . ?
N7 C39 C36 119.2(3) . . ?
C15 C14 H14 120.1 . . ?
C13 C14 C15 119.9(3) . . ?
C13 C14 H14 120.1 . . ?
C29 C28 C27 120.4(3) . . ?
C29 C28 H28 119.8 . . ?
C27 C28 H28 119.8 . . ?
C12 C13 H13 119.2 . . ?
C14 C13 C12 121.6(3) . . ?
C14 C13 H13 119.2 . . ?
C34 C35 H35 119.7 . . ?
C36 C35 C34 120.6(3) . . ?
C36 C35 H35 119.7 . . ?
C39 N7 H7A 120.0 . . ?
C39 N7 H7B 120.0 . . ?
H7A N7 H7B 120.0 . . ?
H33A O33 H33B 104.4 . . ?
H69A O69 H69B 104.5 . . ?
H3AA O3AA H3AB 104.6 . . ?
H36A O36 H36B 104.6 . . ?
H47A O47 H47B 104.5 . . ?
H51A O51 H51B 104.4 . . ?
H42A O42 H42B 104.6 . . ?
H43A O43 H43B 104.6 . . ?
H56A O56 H56B 104.5 . . ?
H49A O49 H49B 104.6 . . ?
H48A O48 H48B 104.4 . . ?
H58A O58 H58B 104.5 . . ?
H52A O52 H52B 104.4 . . ?
H59A O59 H59B 104.4 . . ?
H57A O57 H57B 104.5 . . ?
H38A O38 H38B 109.6 . . ?
H46A O46 H46B 104.6 . . ?
H53A O53 H53B 104.6 . . ?
H44A O44 H44B 104.6 . . ?
H54A O54 H54B 109.6 . . ?
H61A O61 H61B 104.4 . . ?
H60A O60 H60B 104.5 . . ?
H34A O34 H34B 104.6 . . ?
H55A O55 H55B 109.5 . . ?
H70A O70 H70B 104.5 . . ?
H62A O62 H62B 104.5 . . ?
H72A O72 H72B 104.5 . . ?
H64A O64 H64B 104.6 . . ?
H67A O67 H67B 109.6 . . ?
H66A O66 H66B 104.7 . . ?
H50A O50 H50B 104.5 . . ?
H41A O41 H41B 104.5 . . ?
H37A O37 H37B 104.4 . . ?
H71A O71 H71B 104.5 . . ?
H39A O39 H39B 104.2 . . ?
H45A O45 H45B 104.5 . . ?
H40A O40 H40B 104.5 . . ?
H68A O68 H68B 101.1 . . ?
H65A O65 H65B 104.4 . . ?
H63A O63 H63B 104.5 . . ?
H54C O54A H54D 104.4 . . ?
H67C O67A H67D 104.5 . . ?
H5AA O5A H5AB 104.5 . . ?
H49C O49A H49D 104.4 . . ?
H68C O68A H68D 104.5 . . ?
H63C O63A H63D 104.5 . . ?
H40C O40A H40D 104.5 . . ?
H37C O37A H37D 104.5 . . ?
H71C O71A H71D 104.5 . . ?
H34C O34A H34D 104.5 . . ?
H41C O41A H41D 104.5 . . ?
H62C O62A H62D 104.5 . . ?
H68E O68B H68F 104.5 . . ?
H65C O65B H65D 104.5 . . ?

loop_
_geom_bond_atom_site_label_1
_geom_bond_atom_site_label_2
_geom_bond_distance
_geom_bond_site_symmetry_2
_geom_bond_publ_flag
S1 O3 1.464(2) . ?
S1 O2 1.466(2) . ?
S1 O1 1.440(2) . ?
S1 C2 1.765(3) . ?
S5 O18 1.462(2) . ?
S5 O19 1.455(2) . ?
S5 O17 1.456(2) . ?
S5 C80 1.778(3) . ?
S4 O14 1.455(2) . ?
S4 O13 1.466(2) . ?
S4 O15 1.446(2) . ?
S4 C47 1.769(3) . ?
S3 O11 1.466(2) . ?
S3 O10 1.444(2) . ?
S3 O9 1.454(2) . ?
S3 C41 1.773(3) . ?
S6 O21 1.465(2) . ?
S6 O22 1.449(2) . ?
S6 O23 1.454(2) . ?
S6 C86 1.774(3) . ?
S2 O6 1.459(2) . ?
S2 O5 1.461(2) . ?
S2 O7 1.456(2) . ?
S2 C8 1.770(3) . ?
S8 O30 1.460(2) . ?
S8 O31 1.459(3) . ?
S8 O29 1.453(3) . ?
S8 C96 1.770(3) . ?
S7 O27 1.454(3) . ?
S7 O26 1.453(3) . ?
S7 C90 1.770(3) . ?
S7 O25 1.465(3) . ?
O24 H24A 0.8401 . ?
O24 C87 1.352(4) . ?
O12 H12 0.8399 . ?
O12 C42 1.357(4) . ?
O28 H28A 0.8401 . ?
O28 C91 1.360(4) . ?
O8 H8 0.8403 . ?
O8 C9 1.354(4) . ?
O20 H20A 0.8400 . ?
O20 C81 1.360(4) . ?
O4 H4 0.8400 . ?
O4 C3 1.346(4) . ?
N15 H15A 0.8800 . ?
N15 H15B 0.8800 . ?
N15 C78 1.307(4) . ?
C79 H79 0.9500 . ?
C79 C84 1.424(4) . ?
C79 C80 1.361(4) . ?
O16 H16C 0.8398 . ?
O16 C48 1.363(4) . ?
N16 H16A 0.8800 . ?
N16 H16B 0.8800 . ?
N16 C78 1.301(4) . ?
C46 H46 0.9500 . ?
C46 C47 1.369(4) . ?
C46 C45 1.410(4) . ?
O32 H32 0.8400 . ?
O32 C97 1.361(4) . ?
N10 H10A 0.8800 . ?
N10 H10B 0.8800 . ?
N10 C57 1.301(4) . ?
C1 H1 0.9500 . ?
C1 C2 1.363(4) . ?
C1 C6 1.404(4) . ?
C56 H56 0.9500 . ?
C56 C51 1.395(4) . ?
C56 C55 1.393(4) . ?
N6 H6A 0.8800 . ?
N6 H6B 0.8800 . ?
N6 C32 1.308(4) . ?
C81 C82 1.369(4) . ?
C81 C80 1.430(4) . ?
N3 H3A 0.8800 . ?
N3 H3B 0.8800 . ?
N3 C25 1.313(4) . ?
N14 H14A 0.8800 . ?
N14 H14B 0.8800 . ?
N14 C71 1.310(4) . ?
C67 H67 0.9500 . ?
C67 C66 1.385(4) . ?
C67 C68 1.392(5) . ?
C9 C8 1.425(4) . ?
C9 C10 1.385(5) . ?
C7 H7 0.9500 . ?
C7 C8 1.355(5) . ?
C7 C6 1.407(4) . ?
C44 C43 1.415(4) . ?
C44 C49 1.412(4) . ?
C44 C45 1.420(5) . ?
C64 N12 1.305(4) . ?
C64 C61 1.499(4) . ?
C64 N11 1.303(4) . ?
N12 H12A 0.8800 . ?
N12 H12B 0.8800 . ?
C51 C50 1.551(4) . ?
C51 C52 1.401(4) . ?
N2 H2A 0.8800 . ?
N2 H2B 0.8800 . ?
N2 C18 1.303(5) . ?
C63 H63 0.9500 . ?
C63 C58 1.402(4) . ?
C63 C62 1.377(5) . ?
C47 C48 1.418(5) . ?
C43 H43 0.9500 . ?
C43 C42 1.377(4) . ?
C88 H88 0.9500 . ?
C88 C87 1.358(5) . ?
C88 C83 1.416(4) . ?
C11 C33 1.544(4) . ?
C11 C19 1.558(4) . ?
C11 C12 1.547(4) . ?
C11 C26 1.546(4) . ?
C5 C6 1.429(5) . ?
C5 C4 1.420(4) . ?
C5 C10 1.408(5) . ?
C58 C50 1.551(4) . ?
C58 C59 1.391(4) . ?
N5 H5A 0.8800 . ?
N5 H5B 0.8800 . ?
N5 C32 1.311(4) . ?
C89 H89 0.9500 . ?
C89 C90 1.365(5) . ?
C89 C94 1.414(4) . ?
N9 H9A 0.8800 . ?
N9 H9B 0.8800 . ?
N9 C57 1.311(5) . ?
C3 C2 1.427(5) . ?
C3 C4 1.378(5) . ?
C33 C38 1.400(5) . ?
C33 C34 1.390(4) . ?
C57 C54 1.488(4) . ?
C25 N4 1.314(4) . ?
C25 C22 1.482(4) . ?
C48 C49 1.378(5) . ?
N4 H4A 0.8800 . ?
N4 H4B 0.8800 . ?
C61 C62 1.390(4) . ?
C61 C60 1.386(4) . ?
C90 C91 1.418(5) . ?
C85 H85 0.9500 . ?
C85 C84 1.424(4) . ?
C85 C86 1.367(4) . ?
C72 C50 1.550(4) . ?
C72 C77 1.390(4) . ?
C72 C73 1.401(4) . ?
C87 C86 1.437(4) . ?
C62 H62 0.9500 . ?
C84 C83 1.421(4) . ?
C42 C41 1.429(5) . ?
C74 H74 0.9500 . ?
C74 C75 1.392(4) . ?
C74 C73 1.381(4) . ?
C95 H95 0.9500 . ?
C95 C96 1.359(5) . ?
C95 C94 1.419(5) . ?
C75 C76 1.390(5) . ?
C75 C78 1.487(4) . ?
C76 H76 0.9500 . ?
C76 C77 1.391(4) . ?
N1 H1A 0.8800 . ?
N1 H1B 0.8800 . ?
N1 C18 1.317(5) . ?
C49 H49 0.9500 . ?
C40 H40 0.9500 . ?
C40 C45 1.409(4) . ?
C40 C41 1.361(4) . ?
C50 C65 1.547(4) . ?
C21 H21 0.9500 . ?
C21 C22 1.384(4) . ?
C21 C20 1.390(5) . ?
C52 H52 0.9500 . ?
C52 C53 1.388(4) . ?
C4 H4C 0.9500 . ?
C59 H59 0.9500 . ?
C59 C60 1.396(5) . ?
C10 H10 0.9500 . ?
C22 C23 1.389(4) . ?
N13 H13A 0.8800 . ?
N13 H13B 0.8800 . ?
N13 C71 1.296(4) . ?
N11 H11A 0.8800 . ?
N11 H11B 0.8800 . ?
C91 C92 1.376(5) . ?
C15 C18 1.482(5) . ?
C15 C16 1.392(5) . ?
C15 C14 1.390(5) . ?
C32 C29 1.485(5) . ?
C54 C53 1.392(5) . ?
C54 C55 1.387(5) . ?
C82 H82 0.9500 . ?
C82 C83 1.419(4) . ?
C66 H66 0.9500 . ?
C66 C65 1.399(4) . ?
C70 H70 0.9500 . ?
C70 C69 1.379(4) . ?
C70 C65 1.398(4) . ?
C77 H77 0.9500 . ?
C19 C20 1.391(4) . ?
C19 C24 1.388(4) . ?
C69 H69 0.9500 . ?
C69 C68 1.382(5) . ?
C53 H53 0.9500 . ?
C96 C97 1.422(5) . ?
C30 H30 0.9500 . ?
C30 C29 1.392(4) . ?
C30 C31 1.402(5) . ?
C68 C71 1.493(4) . ?
C29 C28 1.380(5) . ?
C17 H17 0.9500 . ?
C17 C12 1.392(4) . ?
C17 C16 1.387(5) . ?
C27 H27 0.9500 . ?
C27 C26 1.392(5) . ?
C27 C28 1.385(5) . ?
C12 C13 1.402(5) . ?
C20 H20 0.9500 . ?
C26 C31 1.385(5) . ?
C94 C93 1.424(5) . ?
C55 H55 0.9500 . ?
C38 H38 0.9500 . ?
C38 C37 1.374(5) . ?
C73 H73 0.9500 . ?
C93 C92 1.405(5) . ?
C93 C98 1.416(5) . ?
C23 H23 0.9500 . ?
C23 C24 1.392(5) . ?
C60 H60 0.9500 . ?
C34 H34 0.9500 . ?
C34 C35 1.390(5) . ?
C24 H24 0.9500 . ?
N8 H8A 0.8800 . ?
N8 H8B 0.8800 . ?
N8 C39 1.312(5) . ?
C97 C98 1.368(5) . ?
C31 H31 0.9500 . ?
C37 H37 0.9500 . ?
C37 C36 1.392(5) . ?
C92 H92 0.9500 . ?
C36 C39 1.478(5) . ?
C36 C35 1.387(5) . ?
C16 H16 0.9500 . ?
C98 H98 0.9500 . ?
C39 N7 1.309(5) . ?
C14 H14 0.9500 . ?
C14 C13 1.385(5) . ?
C28 H28 0.9500 . ?
C13 H13 0.9500 . ?
C35 H35 0.9500 . ?
N7 H7A 0.8800 . ?
N7 H7B 0.8800 . ?
O33 H33A 0.8698 . ?
O33 H33B 0.8694 . ?
O69 H69A 0.8708 . ?
O69 H69B 0.8700 . ?
O3AA H3AA 0.8697 . ?
O3AA H3AB 0.8697 . ?
O36 H36A 0.8692 . ?
O36 H36B 0.8694 . ?
O47 H47A 0.8695 . ?
O47 H47B 0.8700 . ?
O51 H51A 0.8723 . ?
O51 H51B 0.8702 . ?
O42 H42A 0.8700 . ?
O42 H42B 0.8700 . ?
O43 H43A 0.8698 . ?
O43 H43B 0.8697 . ?
O56 H56A 0.8693 . ?
O56 H56B 0.8685 . ?
O49 H49A 0.8700 . ?
O49 H49B 0.8696 . ?
O48 H48A 0.8712 . ?
O48 H48B 0.8721 . ?
O58 H58A 0.8694 . ?
O58 H58B 0.8720 . ?
O52 H52A 0.8701 . ?
O52 H52B 0.8712 . ?
O59 H59A 0.8699 . ?
O59 H59B 0.8691 . ?
O57 H57A 0.8688 . ?
O57 H57B 0.8704 . ?
O38 H38A 0.8696 . ?
O38 H38B 0.8694 . ?
O46 H46A 0.8697 . ?
O46 H46B 0.8711 . ?
O53 H53A 0.8703 . ?
O53 H53B 0.8697 . ?
O44 H44A 0.8706 . ?
O44 H44B 0.8696 . ?
O54 H54A 0.8722 . ?
O54 H54B 0.8682 . ?
O61 H61A 0.8695 . ?
O61 H61B 0.8704 . ?
O60 H60A 0.8704 . ?
O60 H60B 0.8693 . ?
O34 H34A 0.8698 . ?
O34 H34B 0.8710 . ?
O55 H55A 0.8708 . ?
O55 H55B 0.8694 . ?
O70 H70A 0.8707 . ?
O70 H70B 0.8686 . ?
O62 H62A 0.8699 . ?
O62 H62B 0.8703 . ?
O72 H72A 0.8706 . ?
O72 H72B 0.8707 . ?
O64 H64A 0.8687 . ?
O64 H64B 0.8704 . ?
O67 H67A 0.8693 . ?
O67 H67B 0.8708 . ?
O66 H66A 0.8682 . ?
O66 H66B 0.8700 . ?
O50 H50A 0.8695 . ?
O50 H50B 0.8699 . ?
O41 H41A 0.8707 . ?
O41 H41B 0.8699 . ?
O37 H37A 0.8704 . ?
O37 H37B 0.8699 . ?
O71 H71A 0.8701 . ?
O71 H71B 0.8696 . ?
O39 H39A 0.8712 . ?
O39 H39B 0.8713 . ?
O45 H45A 0.8694 . ?
O45 H45B 0.8702 . ?
O40 H40A 0.8695 . ?
O40 H40B 0.8698 . ?
O68 H68A 0.8902 . ?
O68 H68B 0.8914 . ?
O65 H65A 0.8703 . ?
O65 H65B 0.8707 . ?
O63 H63A 0.8708 . ?
O63 H63B 0.8691 . ?
O54A H54C 0.8699 . ?
O54A H54D 0.8706 . ?
O67A H67C 0.8702 . ?
O67A H67D 0.8704 . ?
O5A H5AA 0.8693 . ?
O5A H5AB 0.8699 . ?
O49A H49C 0.8713 . ?
O49A H49D 0.8701 . ?
O68A H68C 0.8698 . ?
O68A H68D 0.8701 . ?
O63A H63C 0.8698 . ?
O63A H63D 0.8697 . ?
O40A H40C 0.8704 . ?
O40A H40D 0.8680 . ?
O37A H37C 0.8704 . ?
O37A H37D 0.8701 . ?
O71A H71C 0.8697 . ?
O71A H71D 0.8698 . ?
O34A H34C 0.8696 . ?
O34A H34D 0.8700 . ?
O41A H41C 0.8699 . ?
O41A H41D 0.8699 . ?
O62A H62C 0.8712 . ?
O62A H62D 0.8693 . ?
O68B H68E 0.8699 . ?
O68B H68F 0.8698 . ?
O65B H65C 0.8703 . ?
O65B H65D 0.8696 . ?

loop_
_geom_hbond_atom_site_label_D
_geom_hbond_atom_site_label_H
_geom_hbond_atom_site_label_A
_geom_hbond_distance_DH
_geom_hbond_distance_HA
_geom_hbond_distance_DA
_geom_hbond_angle_DHA
_geom_hbond_site_symmetry_A
_geom_hbond_publ_flag
O24 H24A O22 0.84 2.17 2.926(3) 149.0 . yes
O12 H12 O9 0.84 2.29 3.029(3) 146.8 . yes
O28 H28A O25 0.84 2.22 2.960(4) 147.3 . yes
O8 H8 O38 0.84 1.76 2.578(4) 165.6 2_676 yes
O20 H20A O3 0.84 1.92 2.725(3) 159.2 2_566 yes
O4 H4 O36 0.84 1.89 2.711(4) 167.3 . yes
N15 H15A O20 0.88 2.46 3.096(4) 130.0 1_565 yes
N15 H15A O19 0.88 2.44 3.153(4) 138.1 1_565 yes
N15 H15B O33 0.88 2.02 2.844(4) 154.5 2_576 yes
O16 H16C O49 0.84 1.84 2.669(4) 169.5 . yes
N16 H16A O20 0.88 2.58 3.200(4) 127.7 1_565 yes
N16 H16A O17 0.88 2.06 2.891(4) 156.4 1_565 yes
N16 H16B O8 0.88 2.17 3.001(4) 157.6 2_676 yes
O32 H32 O25 0.84 2.15 2.923(4) 153.4 2_567 yes
N10 H10A O15 0.88 2.34 2.993(4) 130.8 . yes
N10 H10A O16 0.88 2.55 3.199(4) 131.2 . yes
N10 H10B O33 0.88 1.97 2.800(4) 155.9 2_676 yes
N6 H6A O5 0.88 2.02 2.831(4) 152.0 1_545 yes
N6 H6B O3 0.88 2.03 2.875(4) 160.7 1_645 yes
N3 H3A O14 0.88 2.10 2.911(4) 153.3 1_655 yes
N3 H3B O9 0.88 1.96 2.822(4) 166.0 . yes
N14 H14A O29 0.88 2.15 3.007(4) 164.7 1_655 yes
N14 H14B O2 0.88 2.00 2.849(4) 163.2 2_676 yes
N12 H12A O18 0.88 2.19 3.061(4) 169.3 . yes
N12 H12B O11 0.88 1.97 2.845(4) 170.8 2_666 yes
N2 H2A O6 0.88 2.22 2.867(4) 129.9 . yes
N2 H2B O3AA 0.88 2.13 2.880(4) 143.3 2_666 yes
N5 H5A O7 0.88 2.06 2.929(4) 168.8 1_545 yes
N5 H5B O27 0.88 1.99 2.826(4) 158.8 2_666 yes
N9 H9A O14 0.88 2.12 2.930(4) 153.2 . yes
N9 H9A O15 0.88 2.58 3.181(4) 126.3 . yes
N9 H9B O16 0.88 2.27 3.072(4) 151.2 2_666 yes
N4 H4A O13 0.88 2.26 3.125(4) 166.8 1_655 yes
N4 H4B O21 0.88 1.99 2.808(4) 154.5 2_666 yes
N1 H1A O5 0.88 2.09 2.881(4) 149.2 . yes
N13 H13A O31 0.88 1.98 2.813(4) 157.7 1_655 yes
N13 H13B O25 0.88 1.95 2.819(4) 167.4 . yes
N11 H11A O17 0.88 1.99 2.840(4) 160.7 . yes
N11 H11B O22 0.88 1.92 2.788(4) 170.5 1_655 yes
N8 H8A O30 0.88 2.33 3.066(4) 141.0 1_754 yes
N8 H8B O3AA 0.88 2.03 2.847(4) 154.3 2_766 yes
N7 H7A O31 0.88 2.04 2.866(4) 155.5 1_754 yes
N7 H7B O62 0.88 2.52 3.130(11) 126.8 2_775 yes
O33 H33A O1 0.87 1.91 2.721(3) 155.2 . yes
O33 H33B O10 0.87 1.87 2.728(3) 168.9 1_465 yes
O69 H69A O30 0.87 2.00 2.829(4) 159.3 2_567 yes
O69 H69B O28 0.87 1.91 2.713(4) 153.7 . yes
O3AA H3AA O26 0.87 1.91 2.737(4) 159.3 . yes
O3AA H3AB O23 0.87 1.93 2.787(3) 166.7 1_655 yes
O36 H36A O15 0.87 1.97 2.814(4) 164.7 2_676 yes
O36 H36B O19 0.87 2.05 2.857(4) 153.3 2_566 yes
O47 H47A O19 0.87 2.18 3.046(3) 171.1 2_656 yes
O47 H47B O12 0.87 1.96 2.827(4) 172.7 . yes
O51 H51A O53 0.87 1.93 2.793(5) 172.1 . yes
O51 H51B O13 0.87 2.05 2.897(4) 166.0 . yes
O42 H42A O6 0.87 1.96 2.832(4) 174.0 . yes
O42 H42B O69 0.87 1.88 2.739(4) 168.4 2_666 yes
O43 H43A O34 0.87 1.95 2.789(7) 160.4 1_655 yes
O43 H43A O34A 0.87 2.03 2.856(13) 157.5 1_655 yes
O43 H43B O42 0.87 1.97 2.829(5) 168.5 . yes
O56 H56A O57 0.87 2.00 2.825(5) 158.2 . yes
O56 H56B O47 0.87 1.96 2.815(4) 168.3 2_666 yes
O49 H49A O46 0.87 1.85 2.699(5) 166.8 2_766 yes
O49 H49B O50 0.87 2.08 2.934(9) 165.1 . yes
O48 H48A O13 0.87 1.96 2.827(4) 172.5 2_766 yes
O48 H48B O47 0.87 1.97 2.824(4) 164.5 . yes
O58 H58A O59 0.87 1.98 2.844(4) 175.0 . yes
O58 H58B O48 0.87 1.91 2.775(4) 169.1 1_455 yes
O52 H52A O46 0.87 1.96 2.826(5) 175.7 1_455 yes
O52 H52B O54 0.87 1.86 2.725(6) 175.5 2_676 yes
O52 H52B O54A 0.87 2.23 3.032(17) 153.1 2_676 yes
O59 H59A O48 0.87 1.93 2.797(4) 173.0 2_656 yes
O59 H59B O18 0.87 1.99 2.858(3) 172.0 . yes
O57 H57A O53 0.87 1.93 2.755(5) 157.7 2_676 yes
O57 H57B O59 0.87 1.98 2.806(5) 157.4 2_566 yes
O38 H38A O56 0.87 1.94 2.788(4) 166.3 . yes
O38 H38B O60 0.87 1.87 2.727(4) 169.3 1_665 yes
O46 H46A O57 0.87 1.93 2.791(5) 170.0 1_655 yes
O46 H46B O11 0.87 1.90 2.747(4) 163.5 . yes
O53 H53A O50 0.87 2.27 3.136(11) 176.4 1_565 yes
O53 H53A O5A 0.87 1.68 2.38(2) 136.6 1_565 yes
O53 H53B O60 0.87 1.98 2.767(6) 150.8 2_566 yes
O44 H44A O43 0.87 1.91 2.739(7) 157.5 . yes
O44 H44B O45 0.87 1.87 2.731(13) 171.1 . yes
O54 H54A O18 0.87 2.05 2.907(5) 166.1 1_665 yes
O54 H54B O51 0.87 1.86 2.722(5) 171.6 . yes
O61 H61A O27 0.87 1.87 2.736(6) 171.1 . yes
O61 H61B O64 0.87 2.08 2.831(7) 144.3 2_676 yes
O60 H60A O58 0.87 1.94 2.785(6) 162.6 1_455 yes
O60 H60B O21 0.87 1.89 2.750(4) 171.5 . yes
O34 H34A O2 0.87 1.96 2.785(6) 157.1 . yes
O34 H34B O67 0.87 1.93 2.761(10) 159.6 . yes
O55 H55A O56 0.87 1.84 2.696(6) 168.4 . yes
O55 H55B O50 0.87 1.91 2.676(10) 146.7 2_666 yes
O55 H55B O49A 0.87 1.85 2.66(3) 154.4 2_666 yes
O70 H70A O69 0.87 1.93 2.758(6) 159.4 . yes
O70 H70B O66 0.87 1.87 2.731(8) 170.3 2_567 yes
O62 H62A O32 0.87 2.01 2.839(14) 159.8 1_664 yes
O62 H62B O61 0.87 2.05 2.759(10) 138.1 2_676 yes
O72 H72A O24 0.87 1.84 2.670(5) 157.9 . yes
O72 H72B O40 0.87 1.94 2.710(8) 146.8 2_566 yes
O64 H64A O63 0.87 1.98 2.753(13) 147.2 . yes
O64 H64A O63A 0.87 2.11 2.96(2) 166.1 . yes
O64 H64B O37 0.87 1.98 2.770(12) 150.3 . yes
O64 H64B O37A 0.87 2.06 2.910(14) 164.7 . yes
O67 H67A O29 0.87 2.25 2.872(7) 128.7 2_576 yes
O66 H66A O41 0.87 2.02 2.830(16) 154.1 2_676 yes
O66 H66A O41A 0.87 2.03 2.731(11) 137.2 2_676 yes
O66 H66B O61 0.87 2.13 2.887(9) 145.8 . yes
O50 H50A O36 0.87 1.92 2.787(7) 176.7 1_545 yes
O50 H50B O53 0.87 2.35 3.136(11) 150.4 1_545 yes
O41 H41A O42 0.87 1.89 2.756(13) 178.4 . yes
O37 H37A O7 0.87 2.05 2.834(8) 149.2 . yes
O71 H71A O70 0.87 1.98 2.825(19) 164.7 2_566 yes
O71 H71B O62 0.87 1.93 2.802(19) 175.6 2_675 yes
O39 H39B O63 0.87 2.32 3.023(16) 137.6 . yes
O45 H45A O39 0.87 1.83 2.657(15) 157.9 1_655 yes
O40 H40B O30 0.87 1.93 2.725(8) 150.5 1_654 yes
O68 H68A O41A 0.89 1.97 2.754(16) 145.8 2_675 yes
O63 H63A O39 0.87 2.33 3.023(16) 136.9 . yes
O54A H54C O36 0.87 2.21 3.048(17) 162.4 2_676 yes
O54A H54D O51 0.87 1.99 2.855(15) 175.4 . yes
O67A H67D O29 0.87 2.41 3.05(2) 130.5 2_576 yes
O49A H49D O55 0.87 2.01 2.66(3) 131.2 2_666 yes
O68A H68C O39 0.87 1.76 2.49(2) 140.1 . yes
O40A H40C O30 0.87 2.16 2.977(16) 155.4 1_654 yes
O40A H40D N7 0.87 2.59 3.158(17) 124.3 1_455 yes
O34A H34D O2 0.87 2.00 2.861(10) 168.1 . yes
O41A H41C O42 0.87 2.17 2.776(9) 126.4 . yes
O41A H41D O68 0.87 1.66 2.500(15) 160.6 1_655 yes
O62A H62C O61 0.87 2.13 2.890(17) 145.2 2_676 yes
O62A H62D O71A 0.87 1.92 2.77(3) 164.6 2_675 yes

loop_
_geom_torsion_atom_site_label_1
_geom_torsion_atom_site_label_2
_geom_torsion_atom_site_label_3
_geom_torsion_atom_site_label_4
_geom_torsion
_geom_torsion_site_symmetry_1
_geom_torsion_site_symmetry_2
_geom_torsion_site_symmetry_3
_geom_torsion_site_symmetry_4
_geom_torsion_publ_flag
S4 C47 C48 O16 -2.7(4) . . . . ?
S4 C47 C48 C49 173.9(2) . . . . ?
S8 C96 C97 O32 -1.4(5) . . . . ?
S8 C96 C97 C98 176.2(3) . . . . ?
S7 C90 C91 O28 -0.8(4) . . . . ?
S7 C90 C91 C92 178.5(3) . . . . ?
O24 C87 C86 S6 1.0(4) . . . . ?
O24 C87 C86 C85 179.5(3) . . . . ?
O12 C42 C41 S3 1.1(4) . . . . ?
O12 C42 C41 C40 -179.2(3) . . . . ?
O28 C91 C92 C93 -179.9(3) . . . . ?
O8 C9 C8 S2 -5.1(4) . . . . ?
O8 C9 C8 C7 177.5(3) . . . . ?
O8 C9 C10 C5 178.1(3) . . . . ?
O21 S6 C86 C85 7.5(3) . . . . ?
O21 S6 C86 C87 -174.0(2) . . . . ?
O6 S2 C8 C9 75.7(3) . . . . ?
O6 S2 C8 C7 -106.8(3) . . . . ?
O14 S4 C47 C46 125.7(3) . . . . ?
O14 S4 C47 C48 -51.6(3) . . . . ?
O3 S1 C2 C1 121.9(3) . . . . ?
O3 S1 C2 C3 -57.8(3) . . . . ?
O18 S5 C80 C79 6.5(3) . . . . ?
O18 S5 C80 C81 -171.6(2) . . . . ?
O5 S2 C8 C9 -44.6(3) . . . . ?
O5 S2 C8 C7 132.8(3) . . . . ?
O20 C81 C82 C83 -179.1(3) . . . . ?
O20 C81 C80 S5 -2.8(4) . . . . ?
O20 C81 C80 C79 179.2(3) . . . . ?
O19 S5 C80 C79 -115.0(3) . . . . ?
O19 S5 C80 C81 67.0(3) . . . . ?
O13 S4 C47 C46 7.2(3) . . . . ?
O13 S4 C47 C48 -170.2(2) . . . . ?
O17 S5 C80 C79 125.1(3) . . . . ?
O17 S5 C80 C81 -52.9(3) . . . . ?
O22 S6 C86 C85 126.1(3) . . . . ?
O22 S6 C86 C87 -55.4(3) . . . . ?
O4 C3 C2 S1 -0.4(4) . . . . ?
O4 C3 C2 C1 179.9(3) . . . . ?
O4 C3 C4 C5 179.9(3) . . . . ?
O11 S3 C41 C42 -175.3(3) . . . . ?
O11 S3 C41 C40 5.0(3) . . . . ?
O10 S3 C41 C42 65.8(3) . . . . ?
O10 S3 C41 C40 -113.9(3) . . . . ?
O23 S6 C86 C85 -112.3(3) . . . . ?
O23 S6 C86 C87 66.2(3) . . . . ?
O9 S3 C41 C42 -56.7(3) . . . . ?
O9 S3 C41 C40 123.6(3) . . . . ?
O15 S4 C47 C46 -113.7(3) . . . . ?
O15 S4 C47 C48 68.9(3) . . . . ?
C79 C84 C83 C88 179.2(3) . . . . ?
C79 C84 C83 C82 -1.9(4) . . . . ?
O2 S1 C2 C1 4.6(3) . . . . ?
O2 S1 C2 C3 -175.1(3) . . . . ?
O7 S2 C8 C9 -163.6(2) . . . . ?
O7 S2 C8 C7 13.8(3) . . . . ?
O1 S1 C2 C1 -115.9(3) . . . . ?
O1 S1 C2 C3 64.3(3) . . . . ?
O30 S8 C96 C95 -111.0(3) . . . . ?
O30 S8 C96 C97 68.7(3) . . . . ?
O16 C48 C49 C44 177.6(3) . . . . ?
O27 S7 C90 C89 4.0(3) . . . . ?
O27 S7 C90 C91 -175.8(3) . . . . ?
O31 S8 C96 C95 129.3(3) . . . . ?
O31 S8 C96 C97 -51.0(3) . . . . ?
C46 C47 C48 O16 180.0(3) . . . . ?
C46 C47 C48 C49 -3.5(5) . . . . ?
O32 C97 C98 C93 179.9(3) . . . . ?
N10 C57 C54 C53 171.9(3) . . . . ?
N10 C57 C54 C55 -8.1(5) . . . . ?
C56 C51 C50 C58 -104.6(3) . . . . ?
C56 C51 C50 C72 135.9(3) . . . . ?
C56 C51 C50 C65 14.6(4) . . . . ?
C56 C51 C52 C53 0.6(5) . . . . ?
N6 C32 C29 C30 36.1(5) . . . . ?
N6 C32 C29 C28 -141.9(4) . . . . ?
C81 C82 C83 C88 178.3(3) . . . . ?
C81 C82 C83 C84 -0.6(5) . . . . ?
N3 C25 C22 C21 35.1(5) . . . . ?
N3 C25 C22 C23 -142.5(3) . . . . ?
O26 S7 C90 C89 -115.6(3) . . . . ?
O26 S7 C90 C91 64.5(3) . . . . ?
C67 C66 C65 C50 173.7(3) . . . . ?
C67 C66 C65 C70 -1.0(4) . . . . ?
C67 C68 C71 N14 111.8(4) . . . . ?
C67 C68 C71 N13 -66.4(4) . . . . ?
C44 C43 C42 O12 179.4(3) . . . . ?
C44 C43 C42 C41 0.4(5) . . . . ?
C64 C61 C62 C63 -177.6(3) . . . . ?
C64 C61 C60 C59 178.4(3) . . . . ?
C8 C9 C10 C5 0.4(5) . . . . ?
C8 C7 C6 C1 178.3(3) . . . . ?
C8 C7 C6 C5 1.4(5) . . . . ?
N12 C64 C61 C62 103.6(4) . . . . ?
N12 C64 C61 C60 -77.4(4) . . . . ?
C51 C56 C55 C54 2.2(5) . . . . ?
C51 C50 C65 C66 -81.5(3) . . . . ?
C51 C50 C65 C70 92.9(3) . . . . ?
C51 C52 C53 C54 1.3(5) . . . . ?
C63 C58 C50 C51 158.8(3) . . . . ?
C63 C58 C50 C72 -81.6(3) . . . . ?
C63 C58 C50 C65 39.8(3) . . . . ?
C63 C58 C59 C60 2.8(5) . . . . ?
C47 C46 C45 C44 1.1(4) . . . . ?
C47 C46 C45 C40 178.8(3) . . . . ?
C47 C48 C49 C44 1.2(5) . . . . ?
C43 C44 C49 C48 -177.2(3) . . . . ?
C43 C44 C45 C46 176.1(3) . . . . ?
C43 C44 C45 C40 -1.6(4) . . . . ?
C43 C42 C41 S3 -179.8(2) . . . . ?
C43 C42 C41 C40 -0.1(4) . . . . ?
C88 C87 C86 S6 -178.3(2) . . . . ?
C88 C87 C86 C85 0.2(5) . . . . ?
C11 C33 C38 C37 176.0(3) . . . . ?
C11 C33 C34 C35 -176.8(4) . . . . ?
C11 C19 C20 C21 -179.5(3) . . . . ?
C11 C19 C24 C23 -179.8(3) . . . . ?
C11 C12 C13 C14 173.1(3) . . . . ?
C11 C26 C31 C30 -179.7(3) . . . . ?
C58 C63 C62 C61 -1.0(5) . . . . ?
C58 C50 C65 C66 39.6(3) . . . . ?
C58 C50 C65 C70 -146.0(3) . . . . ?
C58 C59 C60 C61 -0.6(5) . . . . ?
N5 C32 C29 C30 -144.4(3) . . . . ?
N5 C32 C29 C28 37.6(5) . . . . ?
C89 C90 C91 O28 179.3(3) . . . . ?
C89 C90 C91 C92 -1.3(5) . . . . ?
C89 C94 C93 C92 -1.6(5) . . . . ?
C89 C94 C93 C98 176.7(3) . . . . ?
N9 C57 C54 C53 -7.4(5) . . . . ?
N9 C57 C54 C55 172.6(3) . . . . ?
O29 S8 C96 C95 10.3(3) . . . . ?
O29 S8 C96 C97 -170.0(3) . . . . ?
C33 C11 C19 C20 158.9(3) . . . . ?
C33 C11 C19 C24 -24.9(4) . . . . ?
C33 C11 C12 C17 -100.8(3) . . . . ?
C33 C11 C12 C13 79.3(4) . . . . ?
C33 C11 C26 C27 -144.8(3) . . . . ?
C33 C11 C26 C31 39.1(4) . . . . ?
C33 C38 C37 C36 2.2(6) . . . . ?
C33 C34 C35 C36 -0.8(6) . . . . ?
C57 C54 C53 C52 178.4(3) . . . . ?
C57 C54 C55 C56 179.9(3) . . . . ?
C25 C22 C23 C24 178.8(3) . . . . ?
N4 C25 C22 C21 -145.2(3) . . . . ?
N4 C25 C22 C23 37.2(5) . . . . ?
C2 C1 C6 C7 -174.4(3) . . . . ?
C2 C1 C6 C5 2.5(5) . . . . ?
C2 C3 C4 C5 1.3(5) . . . . ?
C90 C89 C94 C95 -178.9(3) . . . . ?
C90 C89 C94 C93 1.1(5) . . . . ?
C90 C91 C92 C93 0.8(5) . . . . ?
C85 C84 C83 C88 -0.6(4) . . . . ?
C85 C84 C83 C82 178.3(3) . . . . ?
C72 C50 C65 C66 159.0(3) . . . . ?
C72 C50 C65 C70 -26.5(4) . . . . ?
C87 C88 C83 C84 1.7(5) . . . . ?
C87 C88 C83 C82 -177.2(3) . . . . ?
C62 C63 C58 C50 174.5(3) . . . . ?
C62 C63 C58 C59 -2.0(5) . . . . ?
C62 C61 C60 C59 -2.6(5) . . . . ?
C84 C79 C80 S5 -177.9(2) . . . . ?
C84 C79 C80 C81 0.1(5) . . . . ?
C84 C85 C86 S6 179.3(2) . . . . ?
C84 C85 C86 C87 0.8(5) . . . . ?
C74 C75 C76 C77 -0.8(5) . . . . ?
C74 C75 C78 N15 161.1(3) . . . . ?
C74 C75 C78 N16 -17.9(5) . . . . ?
C86 C85 C84 C79 179.6(3) . . . . ?
C86 C85 C84 C83 -0.6(5) . . . . ?
C95 C96 C97 O32 178.3(3) . . . . ?
C95 C96 C97 C98 -4.1(5) . . . . ?
C95 C94 C93 C92 178.4(3) . . . . ?
C95 C94 C93 C98 -3.3(5) . . . . ?
C75 C74 C73 C72 1.8(5) . . . . ?
C75 C76 C77 C72 3.3(5) . . . . ?
C76 C75 C78 N15 -18.7(5) . . . . ?
C76 C75 C78 N16 162.2(3) . . . . ?
O25 S7 C90 C89 122.9(3) . . . . ?
O25 S7 C90 C91 -57.0(3) . . . . ?
C49 C44 C43 C42 179.8(3) . . . . ?
C49 C44 C45 C46 -3.3(4) . . . . ?
C49 C44 C45 C40 179.0(3) . . . . ?
C50 C51 C52 C53 -179.7(3) . . . . ?
C50 C58 C59 C60 -173.6(3) . . . . ?
C50 C72 C77 C76 177.7(3) . . . . ?
C50 C72 C73 C74 179.8(3) . . . . ?
C21 C22 C23 C24 1.1(5) . . . . ?
C6 C1 C2 S1 179.8(2) . . . . ?
C6 C1 C2 C3 -0.5(5) . . . . ?
C6 C7 C8 S2 -173.7(2) . . . . ?
C6 C7 C8 C9 3.7(5) . . . . ?
C6 C5 C4 C3 0.8(5) . . . . ?
C6 C5 C10 C9 4.5(5) . . . . ?
C52 C51 C50 C58 75.7(3) . . . . ?
C52 C51 C50 C72 -43.8(3) . . . . ?
C52 C51 C50 C65 -165.1(3) . . . . ?
C4 C5 C6 C1 -2.6(4) . . . . ?
C4 C5 C6 C7 174.3(3) . . . . ?
C4 C5 C10 C9 -175.2(3) . . . . ?
C4 C3 C2 S1 178.3(2) . . . . ?
C4 C3 C2 C1 -1.4(5) . . . . ?
C45 C46 C47 S4 -175.1(2) . . . . ?
C45 C46 C47 C48 2.3(5) . . . . ?
C45 C44 C43 C42 0.5(4) . . . . ?
C45 C44 C49 C48 2.1(4) . . . . ?
C45 C40 C41 S3 178.7(2) . . . . ?
C45 C40 C41 C42 -1.1(5) . . . . ?
C59 C58 C50 C51 -24.9(4) . . . . ?
C59 C58 C50 C72 94.7(3) . . . . ?
C59 C58 C50 C65 -143.8(3) . . . . ?
C10 C9 C8 S2 172.7(2) . . . . ?
C10 C9 C8 C7 -4.7(5) . . . . ?
C10 C5 C6 C1 177.6(3) . . . . ?
C10 C5 C6 C7 -5.4(5) . . . . ?
C10 C5 C4 C3 -179.5(3) . . . . ?
C22 C21 C20 C19 -2.2(6) . . . . ?
C22 C23 C24 C19 0.9(5) . . . . ?
C41 C40 C45 C46 -175.7(3) . . . . ?
C41 C40 C45 C44 1.9(5) . . . . ?
N11 C64 C61 C62 -74.7(4) . . . . ?
N11 C64 C61 C60 104.3(4) . . . . ?
C15 C14 C13 C12 1.9(6) . . . . ?
C32 C29 C28 C27 177.4(3) . . . . ?
C82 C81 C80 S5 175.5(2) . . . . ?
C82 C81 C80 C79 -2.6(5) . . . . ?
C66 C67 C68 C69 2.8(5) . . . . ?
C66 C67 C68 C71 -177.0(3) . . . . ?
C70 C69 C68 C67 -0.5(5) . . . . ?
C70 C69 C68 C71 179.2(3) . . . . ?
C77 C72 C50 C51 139.7(3) . . . . ?
C77 C72 C50 C58 18.3(4) . . . . ?
C77 C72 C50 C65 -101.2(3) . . . . ?
C77 C72 C73 C74 0.6(4) . . . . ?
C83 C88 C87 O24 179.3(3) . . . . ?
C83 C88 C87 C86 -1.4(5) . . . . ?
C19 C11 C33 C38 -43.7(4) . . . . ?
C19 C11 C33 C34 138.5(3) . . . . ?
C19 C11 C12 C17 20.6(4) . . . . ?
C19 C11 C12 C13 -159.3(3) . . . . ?
C19 C11 C26 C27 94.2(3) . . . . ?
C19 C11 C26 C31 -81.9(4) . . . . ?
C69 C70 C65 C50 -171.2(3) . . . . ?
C69 C70 C65 C66 3.3(4) . . . . ?
C69 C68 C71 N14 -67.9(4) . . . . ?
C69 C68 C71 N13 113.8(4) . . . . ?
C53 C54 C55 C56 -0.2(5) . . . . ?
C65 C70 C69 C68 -2.6(5) . . . . ?
C80 C79 C84 C85 -178.1(3) . . . . ?
C80 C79 C84 C83 2.1(4) . . . . ?
C80 C81 C82 C83 2.8(5) . . . . ?
C96 C95 C94 C89 -178.2(3) . . . . ?
C96 C95 C94 C93 1.7(5) . . . . ?
C96 C97 C98 C93 2.5(6) . . . . ?
C30 C29 C28 C27 -0.6(5) . . . . ?
C78 C75 C76 C77 179.0(3) . . . . ?
C68 C67 C66 C65 -2.0(5) . . . . ?
C29 C30 C31 C26 -1.8(6) . . . . ?
C17 C12 C13 C14 -6.8(5) . . . . ?
C27 C26 C31 C30 4.0(5) . . . . ?
C12 C11 C33 C38 79.0(3) . . . . ?
C12 C11 C33 C34 -98.7(4) . . . . ?
C12 C11 C19 C20 40.5(4) . . . . ?
C12 C11 C19 C24 -143.2(3) . . . . ?
C12 C11 C26 C27 -26.8(4) . . . . ?
C12 C11 C26 C31 157.0(3) . . . . ?
C12 C17 C16 C15 -0.7(5) . . . . ?
C20 C21 C22 C25 -178.1(3) . . . . ?
C20 C21 C22 C23 -0.5(5) . . . . ?
C20 C19 C24 C23 -3.5(5) . . . . ?
C18 C15 C16 C17 175.4(3) . . . . ?
C18 C15 C14 C13 -176.0(4) . . . . ?
C26 C11 C33 C38 -160.9(3) . . . . ?
C26 C11 C33 C34 21.4(4) . . . . ?
C26 C11 C19 C20 -78.0(4) . . . . ?
C26 C11 C19 C24 98.2(3) . . . . ?
C26 C11 C12 C17 136.0(3) . . . . ?
C26 C11 C12 C13 -43.8(4) . . . . ?
C26 C27 C28 C29 2.9(6) . . . . ?
C94 C89 C90 S7 -179.5(2) . . . . ?
C94 C89 C90 C91 0.3(5) . . . . ?
C94 C95 C96 S8 -178.3(2) . . . . ?
C94 C95 C96 C97 2.0(5) . . . . ?
C94 C93 C92 C91 0.6(5) . . . . ?
C94 C93 C98 C97 1.2(5) . . . . ?
C55 C56 C51 C50 178.0(3) . . . . ?
C55 C56 C51 C52 -2.3(5) . . . . ?
C55 C54 C53 C52 -1.5(5) . . . . ?
C38 C33 C34 C35 5.4(6) . . . . ?
C38 C37 C36 C39 -177.0(4) . . . . ?
C38 C37 C36 C35 2.6(6) . . . . ?
C73 C72 C50 C51 -39.4(3) . . . . ?
C73 C72 C50 C58 -160.8(2) . . . . ?
C73 C72 C50 C65 79.6(3) . . . . ?
C73 C72 C77 C76 -3.1(4) . . . . ?
C73 C74 C75 C76 -1.7(5) . . . . ?
C73 C74 C75 C78 178.5(3) . . . . ?
C60 C61 C62 C63 3.4(5) . . . . ?
C34 C33 C38 C37 -6.1(5) . . . . ?
C24 C19 C20 C21 4.1(5) . . . . ?
C31 C30 C29 C32 -178.0(3) . . . . ?
C31 C30 C29 C28 0.0(5) . . . . ?
C37 C36 C39 N8 30.8(6) . . . . ?
C37 C36 C39 N7 -151.1(5) . . . . ?
C37 C36 C35 C34 -3.3(6) . . . . ?
C92 C93 C98 C97 179.4(3) . . . . ?
C16 C15 C18 N2 -145.2(4) . . . . ?
C16 C15 C18 N1 33.8(5) . . . . ?
C16 C15 C14 C13 3.8(6) . . . . ?
C16 C17 C12 C11 -173.7(3) . . . . ?
C16 C17 C12 C13 6.1(5) . . . . ?
C98 C93 C92 C91 -177.6(3) . . . . ?
C39 C36 C35 C34 176.3(4) . . . . ?
C14 C15 C18 N2 34.6(5) . . . . ?
C14 C15 C18 N1 -146.4(4) . . . . ?
C14 C15 C16 C17 -4.4(5) . . . . ?
C28 C27 C26 C11 179.1(3) . . . . ?
C28 C27 C26 C31 -4.6(5) . . . . ?
C35 C36 C39 N8 -148.8(4) . . . . ?
C35 C36 C39 N7 29.3(7) . . . . ?
